data_1575273
loop_
_publ_author_name
'Riffle, Jared R.'
'Jowers, Cash L.'
'Luna, Sarah'
'Smith, Mark D.'
'Peryshkov, Dmitry V.'

_publ_section_title
;
 Non-spectator behavior of a neutral phosphine ligand driven by a
 redox-active boron cluster.
;
_journal_issue 35
_journal_name_full 'Chemical science'
_journal_page_first 15997
_journal_page_last 16003
_journal_paper_doi 10.1039/d5sc04058b
_journal_volume 16
_journal_year 2025
_chemical_formula_moiety 'C30 H67 B20 Cl Cu N2 P3, C2 H3 N'
_chemical_formula_sum 'C32 H70 B20 Cl Cu N3 P3'
_chemical_formula_weight 905.01
_space_group_crystal_system monoclinic
_space_group_IT_number 14
_space_group_name_Hall '-P 2ybc'
_space_group_name_H-M_alt 'P 1 21/c 1'
_atom_sites_solution_hydrogens mixed
_atom_sites_solution_primary dual
_atom_sites_solution_secondary difmap
_audit_creation_date 2023-04-19
_audit_creation_method
;
Olex2 1.5
(compiled 2023.03.06 svn.rbb2c1857 for OlexSys, GUI svn.r6748)
;
_audit_update_record
;
2025-05-23 deposited with the CCDC.	2025-07-30 downloaded from the CCDC.
;
_cell_angle_alpha 90
_cell_angle_beta 102.1910(10)
_cell_angle_gamma 90
_cell_formula_units_Z 4
_cell_length_a 11.3250(4)
_cell_length_b 41.3884(15)
_cell_length_c 10.4630(4)
_cell_measurement_reflns_used 9664
_cell_measurement_temperature 100(2)
_cell_measurement_theta_max 32.561
_cell_measurement_theta_min 2.479
_cell_volume 4793.7(3)
_computing_cell_refinement 'SAINT V8.40B (Bruker, 2016)'
_computing_data_collection 'Bruker APEX3 v2019.1-0 (Bruker, 2019)'
_computing_data_reduction 'SAINT V8.40B (Bruker, 2016)'
_computing_molecular_graphics 'OLEX2 (Dolomanov et al., 2009)'
_computing_publication_material 'OLEX2 (Dolomanov et al., 2009)'
_computing_structure_refinement 'XL (Sheldrick, 2015)'
_computing_structure_solution 'XT (Sheldrick, 2015)'
_diffrn_ambient_temperature 100(2)
_diffrn_detector PHOTON-II
_diffrn_detector_area_resol_mean 7.39
_diffrn_detector_type 'area detector'
_diffrn_measured_fraction_theta_full 1.000
_diffrn_measured_fraction_theta_max 0.986
_diffrn_measurement_device 'three-circle diffractometer'
_diffrn_measurement_device_type 'Bruker D8 Quest'
_diffrn_measurement_method '\w and \f scans'
_diffrn_radiation_monochromator 'mirror optics'
_diffrn_radiation_probe x-ray
_diffrn_radiation_type MoK\a
_diffrn_radiation_wavelength 0.71073
_diffrn_reflns_av_R_equivalents 0.0592
_diffrn_reflns_av_unetI/netI 0.0199
_diffrn_reflns_Laue_measured_fraction_full 1.000
_diffrn_reflns_Laue_measured_fraction_max 0.986
_diffrn_reflns_limit_h_max 17
_diffrn_reflns_limit_h_min -17
_diffrn_reflns_limit_k_max 62
_diffrn_reflns_limit_k_min -62
_diffrn_reflns_limit_l_max 15
_diffrn_reflns_limit_l_min -15
_diffrn_reflns_number 340755
_diffrn_reflns_point_group_measured_fraction_full 1.000
_diffrn_reflns_point_group_measured_fraction_max 0.986
_diffrn_reflns_theta_full 25.242
_diffrn_reflns_theta_max 32.611
_diffrn_reflns_theta_min 1.904
_diffrn_source 'microfocus sealed X-ray tube'
_diffrn_source_current 1.0
_diffrn_source_power 0.05
_diffrn_source_type 'Incoatec I\ms'
_diffrn_source_voltage 50.0
_diffrn_standards_number 0
_exptl_absorpt_coefficient_mu 0.642
_exptl_absorpt_correction_T_max 0.4950
_exptl_absorpt_correction_T_min 0.4172
_exptl_absorpt_correction_type multi-scan
_exptl_absorpt_process_details
;
SADABS-2016/2 (Bruker,2016/2) was used for absorption correction.
wR2(int) was 0.1228 before and 0.0736 after correction.
The Ratio of minimum to maximum transmission is 0.8428.
The \l/2 correction factor is Not present.
;
_exptl_crystal_colour yellow
_exptl_crystal_colour_primary yellow
_exptl_crystal_density_diffrn 1.254
_exptl_crystal_description plate
_exptl_crystal_F_000 1896
_exptl_crystal_size_max 0.36
_exptl_crystal_size_mid 0.24
_exptl_crystal_size_min 0.14
_refine_diff_density_max 0.493
_refine_diff_density_min -0.352
_refine_diff_density_rms 0.053
_refine_ls_extinction_method none
_refine_ls_goodness_of_fit_ref 1.066
_refine_ls_hydrogen_treatment mixed
_refine_ls_matrix_type full
_refine_ls_number_parameters 636
_refine_ls_number_reflns 17266
_refine_ls_number_restraints 0
_refine_ls_restrained_S_all 1.066
_refine_ls_R_factor_all 0.0321
_refine_ls_R_factor_gt 0.0285
_refine_ls_shift/su_max 0.003
_refine_ls_shift/su_mean 0.000
_refine_ls_structure_factor_coef Fsqd
_refine_ls_weighting_details 'w=1/[\s^2^(Fo^2^)+(0.0315P)^2^+1.8713P] where P=(Fo^2^+2Fc^2^)/3'
_refine_ls_weighting_scheme calc
_refine_ls_wR_factor_gt 0.0720
_refine_ls_wR_factor_ref 0.0734
_reflns_Friedel_coverage 0.000
_reflns_number_gt 15830
_reflns_number_total 17266
_reflns_threshold_expression 'I > 2\s(I)'
_cod_data_source_file d5sc04058b2.cif
_cod_data_source_block jrxr_03_97b
_cod_depositor_comments
;
The following automatic conversions were performed:

data item '_diffrn_radiation_probe' value 'X-ray' was changed to
'x-ray' in accordance with the
/home/data/users/saulius/crontab/automatic-downloads/rss-feeds/RSC/lib/dictionaries/cif_core.dic
dictionary named 'cif_core.dic' version 2.4.2 last updated on
2011-04-26.

Automatic conversion script
Id: cif_fix_values 8170 2020-07-09 18:12:32Z antanas 

 Adding full bibliography for 1575269--1575273.cif.
;
_cod_database_code 1575273
_shelx_shelxl_version_number 2019/2
_shelx_space_group_comment
;
The symmetry employed for this shelxl refinement is uniquely defined
by the following loop, which should always be used as a source of
symmetry information in preference to the above space-group names.
They are only intended as comments.
;
_shelx_estimated_absorpt_t_max 0.916
_shelx_estimated_absorpt_t_min 0.802
_olex2_refinement_description
;
1. Fixed Uiso
 At 1.2 times of:
  All C(H) groups
 At 1.5 times of:
  All C(H,H,H) groups
2.a Aromatic/amide H refined with riding coordinates:
 C12(H12A), C13(H13A), C14(H14A), C15(H15A), C16(H16A)
2.b Idealised Me refined as rotating group:
 C6(H6A,H6B,H6C), C8(H8A,H8B,H8C), C22(H22A,H22B,H22C), C23(H23A,H23B,H23C),
 C24(H24A,H24B,H24C), C26(H26A,H26B,H26C), C27(H27A,H27B,H27C), C28(H28A,H28B,
 H28C), C32(H32A,H32B,H32C), C33(H33A,H33B,H33C), C34(H34A,H34B,H34C), C36(H36A,
 H36B,H36C), C37(H37A,H37B,H37C), C38(H38A,H38B,H38C), C10(H10A,H10B,H10C)
;
_olex2_submission_special_instructions 'No special instructions were received'

loop_
_space_group_symop_operation_xyz
'x, y, z'
'-x, y+1/2, -z+1/2'
'-x, -y, -z'
'x, -y-1/2, z-1/2'

loop_
_atom_site_label
_atom_site_type_symbol
_atom_site_fract_x
_atom_site_fract_y
_atom_site_fract_z
_atom_site_U_iso_or_equiv
_atom_site_adp_type
_atom_site_occupancy
_atom_site_site_symmetry_order
_atom_site_calc_flag
_atom_site_refinement_flags_posn
_atom_site_refinement_flags_adp
_atom_site_refinement_flags_occupancy
_atom_site_disorder_assembly
_atom_site_disorder_group
Cu1 Cu 0.41506(2) 0.38951(2) 0.45995(2) 0.01335(3) Uani 1 1 d . . . . .
Cl1 Cl 0.81244(2) 0.26022(2) 0.80927(3) 0.02072(5) Uani 1 1 d . . . . .
P1 P 0.47565(2) 0.39979(2) 0.67773(2) 0.01105(4) Uani 1 1 d . . . . .
P2 P 0.23692(2) 0.41589(2) 0.42148(2) 0.01317(4) Uani 1 1 d . . . . .
P3 P 0.78545(2) 0.30836(2) 0.78427(2) 0.01359(4) Uani 1 1 d . . . . .
N1 N 0.52958(8) 0.40252(2) 0.34489(9) 0.01864(15) Uani 1 1 d . . . . .
N2 N 0.39941(8) 0.34445(2) 0.38495(9) 0.01854(15) Uani 1 1 d . . . . .
C1 C 0.37990(8) 0.43669(2) 0.69860(9) 0.01268(14) Uani 1 1 d . . . . .
C2 C 0.25389(8) 0.44521(2) 0.56462(9) 0.01372(15) Uani 1 1 d . . . . .
C3 C 0.47036(8) 0.36776(2) 0.79117(9) 0.01267(14) Uani 1 1 d . . . . .
C4 C 0.66429(8) 0.31994(2) 0.85210(9) 0.01379(15) Uani 1 1 d . . . . .
C5 C 0.60080(9) 0.40691(2) 0.28442(10) 0.01703(16) Uani 1 1 d . . . . .
C6 C 0.69459(10) 0.41333(3) 0.21225(11) 0.0226(2) Uani 1 1 d . . . . .
H6A H 0.703238 0.394613 0.157579 0.034 Uiso 1 1 calc R U . . .
H6B H 0.771280 0.417334 0.273800 0.034 Uiso 1 1 calc R U . . .
H6C H 0.672552 0.432367 0.156641 0.034 Uiso 1 1 calc R U . . .
C7 C 0.39446(9) 0.31899(2) 0.34249(10) 0.01834(17) Uani 1 1 d . . . . .
C8 C 0.38901(12) 0.28615(3) 0.29255(12) 0.0260(2) Uani 1 1 d . . . . .
H8A H 0.446623 0.283712 0.235257 0.039 Uiso 1 1 calc R U . . .
H8B H 0.307186 0.281618 0.242926 0.039 Uiso 1 1 calc R U . . .
H8C H 0.409562 0.270979 0.365782 0.039 Uiso 1 1 calc R U . . .
C11 C 0.62463(8) 0.41847(2) 0.73249(9) 0.01341(15) Uani 1 1 d . . . . .
C12 C 0.68970(8) 0.42780(2) 0.63932(10) 0.01683(16) Uani 1 1 d . . . . .
H12A H 0.656971 0.424129 0.549170 0.020 Uiso 1 1 calc R U . . .
C13 C 0.80252(9) 0.44248(2) 0.67768(12) 0.02117(19) Uani 1 1 d . . . . .
H13A H 0.846836 0.448440 0.613717 0.025 Uiso 1 1 calc R U . . .
C14 C 0.85007(9) 0.44837(3) 0.80859(12) 0.0235(2) Uani 1 1 d . . . . .
H14A H 0.926793 0.458439 0.834433 0.028 Uiso 1 1 calc R U . . .
C15 C 0.78544(9) 0.43955(3) 0.90228(11) 0.02226(19) Uani 1 1 d . . . . .
H15A H 0.817534 0.443794 0.992134 0.027 Uiso 1 1 calc R U . . .
C16 C 0.67385(8) 0.42451(2) 0.86429(10) 0.01734(17) Uani 1 1 d . . . . .
H16A H 0.630508 0.418259 0.928749 0.021 Uiso 1 1 calc R U . . .
C21 C 0.20444(9) 0.44010(2) 0.26250(10) 0.01798(17) Uani 1 1 d . . . . .
C22 C 0.21374(10) 0.41607(3) 0.15142(10) 0.0239(2) Uani 1 1 d . . . . .
H22A H 0.284862 0.402274 0.179182 0.036 Uiso 1 1 calc R U . . .
H22B H 0.221297 0.428127 0.072927 0.036 Uiso 1 1 calc R U . . .
H22C H 0.140937 0.402617 0.131914 0.036 Uiso 1 1 calc R U . . .
C23 C 0.30678(9) 0.46463(3) 0.26154(11) 0.02064(18) Uani 1 1 d . . . . .
H23A H 0.304514 0.481469 0.326815 0.031 Uiso 1 1 calc R U . . .
H23B H 0.295978 0.474490 0.174696 0.031 Uiso 1 1 calc R U . . .
H23C H 0.384876 0.453503 0.282515 0.031 Uiso 1 1 calc R U . . .
C24 C 0.08118(9) 0.45704(3) 0.23140(11) 0.0234(2) Uani 1 1 d . . . . .
H24A H 0.072864 0.469102 0.149383 0.035 Uiso 1 1 calc R U . . .
H24B H 0.075147 0.471975 0.302414 0.035 Uiso 1 1 calc R U . . .
H24C H 0.016793 0.440854 0.222530 0.035 Uiso 1 1 calc R U . . .
C25 C 0.10511(8) 0.38761(2) 0.42964(10) 0.01638(16) Uani 1 1 d . . . . .
C26 C 0.06230(10) 0.37105(3) 0.29623(11) 0.02253(19) Uani 1 1 d . . . . .
H26A H 0.018726 0.386699 0.233219 0.034 Uiso 1 1 calc R U . . .
H26B H 0.008510 0.353041 0.305395 0.034 Uiso 1 1 calc R U . . .
H26C H 0.132405 0.362857 0.265117 0.034 Uiso 1 1 calc R U . . .
C27 C -0.00517(9) 0.40250(3) 0.47044(11) 0.02028(18) Uani 1 1 d . . . . .
H27A H 0.016016 0.408460 0.563114 0.030 Uiso 1 1 calc R U . . .
H27B H -0.071254 0.386747 0.456605 0.030 Uiso 1 1 calc R U . . .
H27C H -0.030807 0.421817 0.417695 0.030 Uiso 1 1 calc R U . . .
C28 C 0.15629(9) 0.36049(2) 0.52580(10) 0.01813(17) Uani 1 1 d . . . . .
H28A H 0.220778 0.349207 0.494424 0.027 Uiso 1 1 calc R U . . .
H28B H 0.091784 0.345168 0.532128 0.027 Uiso 1 1 calc R U . . .
H28C H 0.188932 0.369790 0.612166 0.027 Uiso 1 1 calc R U . . .
C31 C 0.75048(8) 0.31279(2) 0.60364(10) 0.01551(16) Uani 1 1 d . . . . .
C32 C 0.85937(9) 0.30561(3) 0.54237(11) 0.02232(19) Uani 1 1 d . . . . .
H32A H 0.833863 0.305969 0.446856 0.033 Uiso 1 1 calc R U . . .
H32B H 0.891970 0.284234 0.570693 0.033 Uiso 1 1 calc R U . . .
H32C H 0.921815 0.322024 0.570411 0.033 Uiso 1 1 calc R U . . .
C33 C 0.70666(10) 0.34745(2) 0.57134(10) 0.01979(18) Uani 1 1 d . . . . .
H33A H 0.638050 0.351994 0.612057 0.030 Uiso 1 1 calc R U . . .
H33B H 0.681481 0.349936 0.476325 0.030 Uiso 1 1 calc R U . . .
H33C H 0.772411 0.362594 0.604963 0.030 Uiso 1 1 calc R U . . .
C34 C 0.64846(9) 0.28932(2) 0.54452(10) 0.01963(18) Uani 1 1 d . . . . .
H34A H 0.674451 0.267097 0.567514 0.029 Uiso 1 1 calc R U . . .
H34B H 0.629294 0.291663 0.449173 0.029 Uiso 1 1 calc R U . . .
H34C H 0.576551 0.294216 0.579169 0.029 Uiso 1 1 calc R U . . .
C35 C 0.93444(8) 0.32556(2) 0.86805(10) 0.01858(17) Uani 1 1 d . . . . .
C36 C 1.04197(9) 0.30882(3) 0.82640(12) 0.0244(2) Uani 1 1 d . . . . .
H36A H 1.117511 0.315736 0.884122 0.037 Uiso 1 1 calc R U . . .
H36B H 1.043192 0.314743 0.736000 0.037 Uiso 1 1 calc R U . . .
H36C H 1.033556 0.285338 0.832593 0.037 Uiso 1 1 calc R U . . .
C37 C 0.94832(10) 0.31973(3) 1.01580(11) 0.0243(2) Uani 1 1 d . . . . .
H37A H 0.939833 0.296608 1.031951 0.036 Uiso 1 1 calc R U . . .
H37B H 0.885747 0.331760 1.047592 0.036 Uiso 1 1 calc R U . . .
H37C H 1.028225 0.327106 1.061903 0.036 Uiso 1 1 calc R U . . .
C38 C 0.93878(10) 0.36197(3) 0.83916(12) 0.0239(2) Uani 1 1 d . . . . .
H38A H 1.010407 0.371524 0.895559 0.036 Uiso 1 1 calc R U . . .
H38B H 0.866001 0.372423 0.856208 0.036 Uiso 1 1 calc R U . . .
H38C H 0.942695 0.365138 0.747326 0.036 Uiso 1 1 calc R U . . .
B1 B 0.23245(9) 0.43216(3) 0.71553(11) 0.01504(17) Uani 1 1 d . . . . .
H1 H 0.1968(12) 0.4093(3) 0.7235(13) 0.015(3) Uiso 1 1 d . . . . .
B2 B 0.34666(9) 0.44996(3) 0.84019(11) 0.01637(18) Uani 1 1 d . . . . .
H2 H 0.3800(13) 0.4367(4) 0.9248(14) 0.024(4) Uiso 1 1 d . . . . .
B3 B 0.44267(9) 0.47266(3) 0.76061(11) 0.01612(18) Uani 1 1 d . . . . .
H3 H 0.5370(13) 0.4742(4) 0.7954(15) 0.025(4) Uiso 1 1 d . . . . .
B4 B 0.38756(9) 0.46718(2) 0.58925(11) 0.01459(17) Uani 1 1 d . . . . .
H4 H 0.4436(12) 0.4641(3) 0.5235(13) 0.017(3) Uiso 1 1 d . . . . .
B5 B 0.14498(9) 0.46435(3) 0.62836(12) 0.01691(18) Uani 1 1 d . . . . .
H5 H 0.0545(13) 0.4604(4) 0.5826(14) 0.023(4) Uiso 1 1 d . . . . .
B6 B 0.20043(10) 0.46755(3) 0.79937(12) 0.01846(19) Uani 1 1 d . . . . .
H6 H 0.1425(14) 0.4662(4) 0.8672(15) 0.027(4) Uiso 1 1 d . . . . .
B7 B 0.33098(10) 0.49283(3) 0.82562(12) 0.0189(2) Uani 1 1 d . . . . .
H7 H 0.3558(13) 0.5076(4) 0.9073(15) 0.024(4) Uiso 1 1 d . . . . .
B8 B 0.35786(10) 0.50350(3) 0.66827(12) 0.01767(19) Uani 1 1 d . . . . .
H8 H 0.3998(13) 0.5259(4) 0.6474(14) 0.022(3) Uiso 1 1 d . . . . .
B9 B 0.24176(9) 0.48620(3) 0.54861(12) 0.01691(18) Uani 1 1 d . . . . .
H9 H 0.2108(13) 0.4958(3) 0.4555(14) 0.021(3) Uiso 1 1 d . . . . .
B10 B 0.20797(10) 0.50123(3) 0.69517(12) 0.0192(2) Uani 1 1 d . . . . .
H10 H 0.1518(14) 0.5225(4) 0.6879(15) 0.027(4) Uiso 1 1 d . . . . .
B11 B 0.65879(9) 0.34773(2) 0.95099(11) 0.01516(17) Uani 1 1 d . . . . .
H11 H 0.7327(12) 0.3645(3) 0.9838(13) 0.016(3) Uiso 1 1 d . . . . .
B12 B 0.49772(9) 0.36703(2) 0.95016(10) 0.01418(17) Uani 1 1 d . . . . .
H12 H 0.4958(12) 0.3901(3) 1.0034(13) 0.015(3) Uiso 1 1 d . . . . .
B13 B 0.35808(9) 0.35195(3) 0.84311(11) 0.01463(17) Uani 1 1 d . . . . .
H13 H 0.2680(13) 0.3620(3) 0.8300(14) 0.021(3) Uiso 1 1 d . . . . .
B14 B 0.44391(9) 0.33353(2) 0.73250(10) 0.01398(17) Uani 1 1 d . . . . .
H14 H 0.4169(13) 0.3288(3) 0.6304(14) 0.019(3) Uiso 1 1 d . . . . .
B15 B 0.65054(10) 0.30436(3) 0.99042(11) 0.01603(18) Uani 1 1 d . . . . .
H15 H 0.7198(13) 0.2883(4) 1.0525(14) 0.022(4) Uiso 1 1 d . . . . .
B16 B 0.56851(10) 0.33448(3) 1.05844(10) 0.01573(17) Uani 1 1 d . . . . .
H16 H 0.5933(13) 0.3397(4) 1.1644(14) 0.022(3) Uiso 1 1 d . . . . .
B17 B 0.41064(10) 0.33245(3) 0.99415(11) 0.01566(17) Uani 1 1 d . . . . .
H17 H 0.3450(13) 0.3326(3) 1.0600(14) 0.022(3) Uiso 1 1 d . . . . .
B18 B 0.39200(9) 0.30938(2) 0.84535(11) 0.01490(17) Uani 1 1 d . . . . .
H18 H 0.3205(13) 0.2910(4) 0.8126(14) 0.023(4) Uiso 1 1 d . . . . .
B19 B 0.54376(9) 0.29750(3) 0.83045(11) 0.01503(17) Uani 1 1 d . . . . .
H19 H 0.5455(12) 0.2742(3) 0.7778(14) 0.018(3) Uiso 1 1 d . . . . .
B20 B 0.49684(10) 0.29778(3) 0.98882(11) 0.01604(18) Uani 1 1 d . . . . .
H20 H 0.4766(13) 0.2756(3) 1.0408(14) 0.021(3) Uiso 1 1 d . . . . .
N3 N 0.08343(13) 0.28464(3) 0.31536(14) 0.0466(3) Uani 1 1 d . . . . .
C9 C 0.13280(12) 0.27486(3) 0.41315(14) 0.0319(3) Uani 1 1 d . . . . .
C10 C 0.19809(15) 0.26167(4) 0.53659(14) 0.0438(3) Uani 1 1 d . . . . .
H10A H 0.253477 0.244771 0.519746 0.066 Uiso 1 1 calc R U . . .
H10B H 0.140568 0.252428 0.584534 0.066 Uiso 1 1 calc R U . . .
H10C H 0.244275 0.278914 0.588769 0.066 Uiso 1 1 calc R U . . .

loop_
_atom_site_aniso_label
_atom_site_aniso_U_11
_atom_site_aniso_U_22
_atom_site_aniso_U_33
_atom_site_aniso_U_23
_atom_site_aniso_U_13
_atom_site_aniso_U_12
Cu1 0.01445(5) 0.01216(5) 0.01412(5) -0.00024(4) 0.00456(4) 0.00071(4)
Cl1 0.02175(10) 0.01232(9) 0.02947(12) 0.00316(8) 0.00851(9) 0.00326(7)
P1 0.01050(9) 0.00995(9) 0.01334(10) 0.00042(7) 0.00396(7) -0.00012(7)
P2 0.01222(9) 0.01265(10) 0.01470(10) 0.00114(8) 0.00300(8) -0.00051(7)
P3 0.01304(9) 0.01078(9) 0.01754(11) 0.00065(8) 0.00456(8) 0.00066(7)
N1 0.0217(4) 0.0163(4) 0.0188(4) -0.0002(3) 0.0064(3) 0.0007(3)
N2 0.0219(4) 0.0173(4) 0.0170(4) -0.0006(3) 0.0054(3) 0.0003(3)
C1 0.0118(3) 0.0108(3) 0.0160(4) 0.0000(3) 0.0042(3) 0.0002(3)
C2 0.0118(3) 0.0121(3) 0.0176(4) 0.0006(3) 0.0039(3) 0.0005(3)
C3 0.0129(3) 0.0112(3) 0.0143(4) 0.0012(3) 0.0039(3) -0.0010(3)
C4 0.0140(3) 0.0121(3) 0.0161(4) 0.0011(3) 0.0048(3) 0.0001(3)
C5 0.0192(4) 0.0154(4) 0.0162(4) -0.0019(3) 0.0033(3) -0.0005(3)
C6 0.0210(4) 0.0285(5) 0.0202(5) -0.0058(4) 0.0086(4) -0.0076(4)
C7 0.0222(4) 0.0179(4) 0.0153(4) -0.0002(3) 0.0047(3) -0.0007(3)
C8 0.0382(6) 0.0170(4) 0.0230(5) -0.0046(4) 0.0068(4) -0.0014(4)
C11 0.0110(3) 0.0108(3) 0.0189(4) 0.0006(3) 0.0043(3) -0.0002(3)
C12 0.0155(4) 0.0135(4) 0.0234(4) 0.0009(3) 0.0086(3) -0.0001(3)
C13 0.0156(4) 0.0158(4) 0.0347(6) 0.0030(4) 0.0110(4) -0.0012(3)
C14 0.0134(4) 0.0177(4) 0.0382(6) 0.0016(4) 0.0030(4) -0.0032(3)
C15 0.0174(4) 0.0200(4) 0.0267(5) 0.0006(4) -0.0013(4) -0.0040(3)
C16 0.0154(4) 0.0162(4) 0.0199(4) 0.0009(3) 0.0025(3) -0.0019(3)
C21 0.0163(4) 0.0204(4) 0.0168(4) 0.0045(3) 0.0025(3) 0.0007(3)
C22 0.0270(5) 0.0283(5) 0.0164(4) 0.0017(4) 0.0049(4) -0.0011(4)
C23 0.0188(4) 0.0214(4) 0.0226(5) 0.0064(4) 0.0063(4) -0.0005(3)
C24 0.0176(4) 0.0259(5) 0.0252(5) 0.0074(4) 0.0011(4) 0.0026(4)
C25 0.0145(4) 0.0163(4) 0.0180(4) 0.0001(3) 0.0027(3) -0.0030(3)
C26 0.0233(4) 0.0218(5) 0.0208(5) -0.0024(4) 0.0011(4) -0.0056(4)
C27 0.0136(4) 0.0207(4) 0.0267(5) 0.0010(4) 0.0045(3) -0.0019(3)
C28 0.0182(4) 0.0151(4) 0.0212(4) 0.0018(3) 0.0045(3) -0.0030(3)
C31 0.0163(4) 0.0136(4) 0.0177(4) -0.0010(3) 0.0060(3) 0.0008(3)
C32 0.0198(4) 0.0253(5) 0.0247(5) -0.0037(4) 0.0109(4) 0.0003(4)
C33 0.0234(4) 0.0153(4) 0.0215(5) 0.0027(3) 0.0065(4) 0.0024(3)
C34 0.0188(4) 0.0182(4) 0.0220(5) -0.0039(3) 0.0046(3) -0.0020(3)
C35 0.0137(4) 0.0184(4) 0.0231(5) -0.0009(3) 0.0027(3) -0.0005(3)
C36 0.0145(4) 0.0272(5) 0.0318(6) 0.0005(4) 0.0056(4) 0.0024(4)
C37 0.0191(4) 0.0302(5) 0.0218(5) -0.0004(4) 0.0001(4) 0.0008(4)
C38 0.0202(4) 0.0178(4) 0.0335(6) -0.0021(4) 0.0053(4) -0.0040(3)
B1 0.0130(4) 0.0147(4) 0.0185(5) 0.0003(3) 0.0058(3) 0.0000(3)
B2 0.0158(4) 0.0163(4) 0.0181(5) -0.0025(4) 0.0062(4) 0.0011(3)
B3 0.0154(4) 0.0120(4) 0.0212(5) -0.0025(3) 0.0045(4) -0.0004(3)
B4 0.0131(4) 0.0115(4) 0.0198(5) 0.0016(3) 0.0048(3) -0.0001(3)
B5 0.0132(4) 0.0147(4) 0.0237(5) -0.0004(4) 0.0059(4) 0.0016(3)
B6 0.0161(4) 0.0178(5) 0.0232(5) -0.0022(4) 0.0080(4) 0.0017(3)
B7 0.0171(4) 0.0159(4) 0.0245(5) -0.0049(4) 0.0059(4) 0.0014(3)
B8 0.0156(4) 0.0112(4) 0.0268(5) -0.0012(4) 0.0058(4) 0.0005(3)
B9 0.0145(4) 0.0125(4) 0.0242(5) 0.0016(4) 0.0049(4) 0.0014(3)
B10 0.0159(4) 0.0143(4) 0.0284(6) -0.0018(4) 0.0068(4) 0.0022(3)
B11 0.0161(4) 0.0130(4) 0.0167(4) 0.0000(3) 0.0042(3) -0.0001(3)
B12 0.0149(4) 0.0131(4) 0.0149(4) 0.0004(3) 0.0039(3) -0.0002(3)
B13 0.0143(4) 0.0137(4) 0.0167(4) 0.0006(3) 0.0050(3) -0.0007(3)
B14 0.0146(4) 0.0123(4) 0.0158(4) 0.0001(3) 0.0047(3) -0.0012(3)
B15 0.0172(4) 0.0142(4) 0.0170(4) 0.0019(3) 0.0044(3) 0.0010(3)
B16 0.0179(4) 0.0151(4) 0.0146(4) 0.0013(3) 0.0045(3) 0.0009(3)
B17 0.0170(4) 0.0147(4) 0.0164(4) 0.0020(3) 0.0062(3) 0.0001(3)
B18 0.0151(4) 0.0127(4) 0.0179(4) 0.0009(3) 0.0057(3) -0.0016(3)
B19 0.0158(4) 0.0128(4) 0.0171(4) 0.0009(3) 0.0048(3) -0.0011(3)
B20 0.0181(4) 0.0135(4) 0.0177(5) 0.0024(3) 0.0062(4) -0.0003(3)
N3 0.0506(7) 0.0335(6) 0.0472(8) 0.0103(5) -0.0086(6) -0.0065(5)
C9 0.0343(6) 0.0251(5) 0.0339(6) -0.0018(5) 0.0015(5) -0.0042(5)
C10 0.0463(8) 0.0546(9) 0.0265(6) 0.0026(6) -0.0014(6) 0.0011(7)

loop_
_atom_type_symbol
_atom_type_description
_atom_type_scat_dispersion_real
_atom_type_scat_dispersion_imag
_atom_type_scat_source
C C 0.0033 0.0016 'International Tables Vol C Tables 4.2.6.8 and 6.1.1.4'
H H 0.0000 0.0000 'International Tables Vol C Tables 4.2.6.8 and 6.1.1.4'
B B 0.0013 0.0007 'International Tables Vol C Tables 4.2.6.8 and 6.1.1.4'
Cl Cl 0.1484 0.1585 'International Tables Vol C Tables 4.2.6.8 and 6.1.1.4'
Cu Cu 0.3201 1.2651 'International Tables Vol C Tables 4.2.6.8 and 6.1.1.4'
N N 0.0061 0.0033 'International Tables Vol C Tables 4.2.6.8 and 6.1.1.4'
P P 0.1023 0.0942 'International Tables Vol C Tables 4.2.6.8 and 6.1.1.4'

loop_
_geom_angle_atom_site_label_1
_geom_angle_atom_site_label_2
_geom_angle_atom_site_label_3
_geom_angle
_geom_angle_site_symmetry_1
_geom_angle_site_symmetry_3
_geom_angle_publ_flag
P2 Cu1 P1 99.058(9) . . ?
N1 Cu1 P1 116.80(3) . . ?
N1 Cu1 P2 115.31(3) . . ?
N2 Cu1 P1 123.05(3) . . ?
N2 Cu1 P2 112.12(3) . . ?
N2 Cu1 N1 91.68(4) . . ?
C1 P1 Cu1 101.84(3) . . ?
C3 P1 Cu1 118.71(3) . . ?
C3 P1 C1 114.63(4) . . ?
C3 P1 C11 105.23(4) . . ?
C11 P1 Cu1 117.03(3) . . ?
C11 P1 C1 97.70(4) . . ?
C2 P2 Cu1 103.31(3) . . ?
C2 P2 C21 108.61(4) . . ?
C2 P2 C25 107.75(4) . . ?
C21 P2 Cu1 114.21(3) . . ?
C21 P2 C25 110.57(4) . . ?
C25 P2 Cu1 111.91(3) . . ?
C4 P3 Cl1 109.20(3) . . ?
C4 P3 C31 111.78(4) . . ?
C4 P3 C35 114.53(5) . . ?
C31 P3 Cl1 102.87(3) . . ?
C31 P3 C35 114.65(5) . . ?
C35 P3 Cl1 102.56(3) . . ?
C5 N1 Cu1 172.67(9) . . ?
C7 N2 Cu1 177.78(9) . . ?
C2 C1 P1 116.12(6) . . ?
B1 C1 P1 120.60(6) . . ?
B1 C1 C2 58.64(5) . . ?
B2 C1 P1 126.48(6) . . ?
B2 C1 C2 109.22(7) . . ?
B2 C1 B1 63.09(6) . . ?
B2 C1 B3 62.58(6) . . ?
B2 C1 B4 113.33(7) . . ?
B3 C1 P1 122.42(6) . . ?
B3 C1 C2 108.62(7) . . ?
B3 C1 B1 112.82(7) . . ?
B3 C1 B4 62.59(6) . . ?
B4 C1 P1 113.64(6) . . ?
B4 C1 C2 58.93(5) . . ?
B4 C1 B1 109.53(7) . . ?
C1 C2 P2 114.61(5) . . ?
B1 C2 P2 120.46(6) . . ?
B1 C2 C1 58.22(5) . . ?
B1 C2 B4 108.25(7) . . ?
B4 C2 P2 112.95(6) . . ?
B4 C2 C1 57.85(5) . . ?
B5 C2 P2 129.67(6) . . ?
B5 C2 C1 107.62(7) . . ?
B5 C2 B1 62.56(6) . . ?
B5 C2 B4 112.10(7) . . ?
B9 C2 P2 124.27(7) . . ?
B9 C2 C1 107.65(7) . . ?
B9 C2 B1 112.04(7) . . ?
B9 C2 B4 62.89(6) . . ?
B9 C2 B5 61.94(6) . . ?
B12 C3 P1 131.79(7) . . ?
B13 C3 P1 131.27(6) . . ?
B13 C3 B12 69.12(6) . . ?
B14 C3 P1 116.49(7) . . ?
B14 C3 B12 111.57(7) . . ?
B14 C3 B13 70.37(6) . . ?
B11 C4 P3 128.32(7) . . ?
B11 C4 B15 71.09(7) . . ?
B11 C4 B19 111.35(8) . . ?
B15 C4 P3 119.16(7) . . ?
B15 C4 B19 70.21(6) . . ?
B19 C4 P3 119.80(7) . . ?
N1 C5 C6 177.44(11) . . ?
C5 C6 H6A 109.5 . . ?
C5 C6 H6B 109.5 . . ?
C5 C6 H6C 109.5 . . ?
H6A C6 H6B 109.5 . . ?
H6A C6 H6C 109.5 . . ?
H6B C6 H6C 109.5 . . ?
N2 C7 C8 178.20(11) . . ?
C7 C8 H8A 109.5 . . ?
C7 C8 H8B 109.5 . . ?
C7 C8 H8C 109.5 . . ?
H8A C8 H8B 109.5 . . ?
H8A C8 H8C 109.5 . . ?
H8B C8 H8C 109.5 . . ?
C12 C11 P1 119.02(7) . . ?
C12 C11 C16 118.75(8) . . ?
C16 C11 P1 122.20(7) . . ?
C11 C12 H12A 119.8 . . ?
C11 C12 C13 120.42(10) . . ?
C13 C12 H12A 119.8 . . ?
C12 C13 H13A 119.9 . . ?
C14 C13 C12 120.20(10) . . ?
C14 C13 H13A 119.9 . . ?
C13 C14 H14A 120.0 . . ?
C13 C14 C15 119.93(9) . . ?
C15 C14 H14A 120.0 . . ?
C14 C15 H15A 120.1 . . ?
C16 C15 C14 119.89(10) . . ?
C16 C15 H15A 120.1 . . ?
C11 C16 H16A 119.6 . . ?
C15 C16 C11 120.79(9) . . ?
C15 C16 H16A 119.6 . . ?
C22 C21 P2 106.57(7) . . ?
C23 C21 P2 110.13(7) . . ?
C23 C21 C22 104.32(8) . . ?
C24 C21 P2 115.06(7) . . ?
C24 C21 C22 109.69(9) . . ?
C24 C21 C23 110.45(8) . . ?
C21 C22 H22A 109.5 . . ?
C21 C22 H22B 109.5 . . ?
C21 C22 H22C 109.5 . . ?
H22A C22 H22B 109.5 . . ?
H22A C22 H22C 109.5 . . ?
H22B C22 H22C 109.5 . . ?
C21 C23 H23A 109.5 . . ?
C21 C23 H23B 109.5 . . ?
C21 C23 H23C 109.5 . . ?
H23A C23 H23B 109.5 . . ?
H23A C23 H23C 109.5 . . ?
H23B C23 H23C 109.5 . . ?
C21 C24 H24A 109.5 . . ?
C21 C24 H24B 109.5 . . ?
C21 C24 H24C 109.5 . . ?
H24A C24 H24B 109.5 . . ?
H24A C24 H24C 109.5 . . ?
H24B C24 H24C 109.5 . . ?
C26 C25 P2 109.36(7) . . ?
C27 C25 P2 117.13(7) . . ?
C27 C25 C26 108.22(8) . . ?
C27 C25 C28 109.17(8) . . ?
C28 C25 P2 106.63(6) . . ?
C28 C25 C26 105.75(8) . . ?
C25 C26 H26A 109.5 . . ?
C25 C26 H26B 109.5 . . ?
C25 C26 H26C 109.5 . . ?
H26A C26 H26B 109.5 . . ?
H26A C26 H26C 109.5 . . ?
H26B C26 H26C 109.5 . . ?
C25 C27 H27A 109.5 . . ?
C25 C27 H27B 109.5 . . ?
C25 C27 H27C 109.5 . . ?
H27A C27 H27B 109.5 . . ?
H27A C27 H27C 109.5 . . ?
H27B C27 H27C 109.5 . . ?
C25 C28 H28A 109.5 . . ?
C25 C28 H28B 109.5 . . ?
C25 C28 H28C 109.5 . . ?
H28A C28 H28B 109.5 . . ?
H28A C28 H28C 109.5 . . ?
H28B C28 H28C 109.5 . . ?
C32 C31 P3 112.88(7) . . ?
C32 C31 C34 108.16(8) . . ?
C33 C31 P3 107.85(7) . . ?
C33 C31 C32 109.93(8) . . ?
C33 C31 C34 108.80(8) . . ?
C34 C31 P3 109.15(7) . . ?
C31 C32 H32A 109.5 . . ?
C31 C32 H32B 109.5 . . ?
C31 C32 H32C 109.5 . . ?
H32A C32 H32B 109.5 . . ?
H32A C32 H32C 109.5 . . ?
H32B C32 H32C 109.5 . . ?
C31 C33 H33A 109.5 . . ?
C31 C33 H33B 109.5 . . ?
C31 C33 H33C 109.5 . . ?
H33A C33 H33B 109.5 . . ?
H33A C33 H33C 109.5 . . ?
H33B C33 H33C 109.5 . . ?
C31 C34 H34A 109.5 . . ?
C31 C34 H34B 109.5 . . ?
C31 C34 H34C 109.5 . . ?
H34A C34 H34B 109.5 . . ?
H34A C34 H34C 109.5 . . ?
H34B C34 H34C 109.5 . . ?
C36 C35 P3 112.63(7) . . ?
C37 C35 P3 107.56(7) . . ?
C37 C35 C36 107.10(9) . . ?
C37 C35 C38 110.48(9) . . ?
C38 C35 P3 110.09(7) . . ?
C38 C35 C36 108.93(9) . . ?
C35 C36 H36A 109.5 . . ?
C35 C36 H36B 109.5 . . ?
C35 C36 H36C 109.5 . . ?
H36A C36 H36B 109.5 . . ?
H36A C36 H36C 109.5 . . ?
H36B C36 H36C 109.5 . . ?
C35 C37 H37A 109.5 . . ?
C35 C37 H37B 109.5 . . ?
C35 C37 H37C 109.5 . . ?
H37A C37 H37B 109.5 . . ?
H37A C37 H37C 109.5 . . ?
H37B C37 H37C 109.5 . . ?
C35 C38 H38A 109.5 . . ?
C35 C38 H38B 109.5 . . ?
C35 C38 H38C 109.5 . . ?
H38A C38 H38B 109.5 . . ?
H38A C38 H38C 109.5 . . ?
H38B C38 H38C 109.5 . . ?
C1 B1 C2 63.14(5) . . ?
C1 B1 H1 120.6(7) . . ?
C1 B1 B2 57.61(6) . . ?
C1 B1 B5 108.05(7) . . ?
C1 B1 B6 105.23(7) . . ?
C2 B1 H1 119.3(8) . . ?
C2 B1 B2 108.46(7) . . ?
C2 B1 B5 58.20(6) . . ?
C2 B1 B6 105.90(7) . . ?
B2 B1 H1 123.3(7) . . ?
B2 B1 B5 107.56(7) . . ?
B5 B1 H1 122.4(7) . . ?
B6 B1 H1 125.8(8) . . ?
B6 B1 B2 59.62(6) . . ?
B6 B1 B5 59.42(6) . . ?
C1 B2 B1 59.30(6) . . ?
C1 B2 H2 117.7(8) . . ?
C1 B2 B3 59.31(6) . . ?
C1 B2 B6 106.88(8) . . ?
C1 B2 B7 106.47(8) . . ?
B1 B2 H2 118.6(8) . . ?
B3 B2 B1 107.25(8) . . ?
B3 B2 H2 122.0(8) . . ?
B3 B2 B6 107.64(8) . . ?
B3 B2 B7 59.54(6) . . ?
B6 B2 B1 60.01(6) . . ?
B6 B2 H2 124.9(8) . . ?
B6 B2 B7 60.11(6) . . ?
B7 B2 B1 107.65(8) . . ?
B7 B2 H2 127.4(8) . . ?
C1 B3 B2 58.11(6) . . ?
C1 B3 H3 119.4(8) . . ?
C1 B3 B4 58.73(6) . . ?
C1 B3 B7 106.38(7) . . ?
C1 B3 B8 106.69(7) . . ?
B2 B3 H3 123.2(8) . . ?
B2 B3 B4 106.59(7) . . ?
B4 B3 H3 117.9(8) . . ?
B7 B3 B2 60.63(6) . . ?
B7 B3 H3 126.4(8) . . ?
B7 B3 B4 108.66(8) . . ?
B8 B3 B2 108.95(7) . . ?
B8 B3 H3 122.8(8) . . ?
B8 B3 B4 60.37(6) . . ?
B8 B3 B7 61.08(7) . . ?
C1 B4 C2 63.23(5) . . ?
C1 B4 B3 58.68(6) . . ?
C1 B4 H4 118.4(8) . . ?
C1 B4 B8 105.65(8) . . ?
C1 B4 B9 107.83(7) . . ?
C2 B4 B3 108.94(7) . . ?
C2 B4 H4 118.2(8) . . ?
C2 B4 B8 105.44(7) . . ?
C2 B4 B9 57.73(5) . . ?
B3 B4 H4 123.3(8) . . ?
B3 B4 B9 106.92(7) . . ?
B8 B4 B3 59.11(6) . . ?
B8 B4 H4 127.8(8) . . ?
B8 B4 B9 59.08(6) . . ?
B9 B4 H4 123.9(8) . . ?
C2 B5 B1 59.24(6) . . ?
C2 B5 H5 117.6(8) . . ?
C2 B5 B6 107.26(7) . . ?
C2 B5 B9 58.82(6) . . ?
C2 B5 B10 106.84(7) . . ?
B1 B5 H5 119.8(8) . . ?
B6 B5 B1 60.09(6) . . ?
B6 B5 H5 125.2(8) . . ?
B9 B5 B1 106.90(7) . . ?
B9 B5 H5 120.7(8) . . ?
B9 B5 B6 108.47(8) . . ?
B9 B5 B10 60.25(7) . . ?
B10 B5 B1 107.93(8) . . ?
B10 B5 H5 126.2(8) . . ?
B10 B5 B6 60.53(7) . . ?
B1 B6 H6 120.2(8) . . ?
B1 B6 B7 108.02(7) . . ?
B2 B6 B1 60.37(6) . . ?
B2 B6 H6 119.5(8) . . ?
B2 B6 B7 60.22(6) . . ?
B2 B6 B10 107.75(8) . . ?
B5 B6 B1 60.49(6) . . ?
B5 B6 B2 109.01(8) . . ?
B5 B6 H6 122.2(8) . . ?
B5 B6 B7 107.74(8) . . ?
B5 B6 B10 59.56(7) . . ?
B7 B6 H6 122.3(8) . . ?
B10 B6 B1 107.48(8) . . ?
B10 B6 H6 124.3(8) . . ?
B10 B6 B7 59.38(7) . . ?
B2 B7 H7 120.5(8) . . ?
B2 B7 B8 106.87(8) . . ?
B3 B7 B2 59.83(6) . . ?
B3 B7 B6 107.52(8) . . ?
B3 B7 H7 120.2(8) . . ?
B3 B7 B8 59.24(6) . . ?
B6 B7 B2 59.67(6) . . ?
B6 B7 H7 122.8(8) . . ?
B6 B7 B8 107.41(8) . . ?
B8 B7 H7 122.9(8) . . ?
B10 B7 B2 108.02(8) . . ?
B10 B7 B3 107.90(8) . . ?
B10 B7 B6 60.26(7) . . ?
B10 B7 H7 123.5(8) . . ?
B10 B7 B8 60.06(7) . . ?
B3 B8 B4 60.51(6) . . ?
B3 B8 B7 59.69(6) . . ?
B3 B8 H8 121.3(8) . . ?
B3 B8 B9 109.51(7) . . ?
B3 B8 B10 107.64(8) . . ?
B4 B8 B7 107.68(7) . . ?
B4 B8 H8 119.6(8) . . ?
B7 B8 H8 124.2(8) . . ?
B9 B8 B4 60.91(6) . . ?
B9 B8 B7 107.83(8) . . ?
B9 B8 H8 119.8(8) . . ?
B9 B8 B10 59.89(6) . . ?
B10 B8 B4 107.97(7) . . ?
B10 B8 B7 59.28(7) . . ?
B10 B8 H8 123.4(8) . . ?
C2 B9 B4 59.38(6) . . ?
C2 B9 B5 59.24(6) . . ?
C2 B9 B8 107.53(7) . . ?
C2 B9 H9 118.3(8) . . ?
C2 B9 B10 106.97(8) . . ?
B4 B9 H9 120.0(8) . . ?
B5 B9 B4 107.19(7) . . ?
B5 B9 B8 108.50(8) . . ?
B5 B9 H9 121.2(8) . . ?
B5 B9 B10 59.99(6) . . ?
B8 B9 B4 60.02(6) . . ?
B8 B9 H9 124.2(8) . . ?
B8 B9 B10 60.51(6) . . ?
B10 B9 B4 107.75(8) . . ?
B10 B9 H9 125.8(8) . . ?
B5 B10 B6 59.91(7) . . ?
B5 B10 B7 108.81(8) . . ?
B5 B10 B8 107.58(8) . . ?
B5 B10 B9 59.76(6) . . ?
B5 B10 H10 119.6(8) . . ?
B6 B10 H10 125.3(8) . . ?
B7 B10 B6 60.36(7) . . ?
B7 B10 B8 60.66(7) . . ?
B7 B10 B9 108.70(8) . . ?
B7 B10 H10 124.9(8) . . ?
B8 B10 B6 107.96(8) . . ?
B8 B10 H10 120.9(8) . . ?
B9 B10 B6 107.59(8) . . ?
B9 B10 B8 59.60(6) . . ?
B9 B10 H10 117.2(8) . . ?
C4 B11 H11 123.1(7) . . ?
C4 B11 B12 117.32(7) . . ?
C4 B11 B15 56.08(6) . . ?
C4 B11 B16 107.72(8) . . ?
B12 B11 H11 113.0(7) . . ?
B15 B11 H11 128.4(7) . . ?
B15 B11 B12 107.53(7) . . ?
B16 B11 H11 120.7(7) . . ?
B16 B11 B12 58.13(6) . . ?
B16 B11 B15 59.41(6) . . ?
C3 B12 B11 89.34(6) . . ?
C3 B12 H12 118.6(7) . . ?
C3 B12 B13 55.33(6) . . ?
C3 B12 B16 127.58(8) . . ?
C3 B12 B17 105.80(7) . . ?
B11 B12 H12 117.3(7) . . ?
B13 B12 B11 122.34(7) . . ?
B13 B12 H12 119.5(7) . . ?
B13 B12 B17 57.00(6) . . ?
B16 B12 B11 54.63(5) . . ?
B16 B12 H12 112.0(7) . . ?
B16 B12 B13 109.51(7) . . ?
B16 B12 B17 57.60(6) . . ?
B17 B12 B11 102.98(7) . . ?
B17 B12 H12 118.2(7) . . ?
C3 B13 B12 55.56(6) . . ?
C3 B13 H13 125.9(8) . . ?
C3 B13 B14 52.91(5) . . ?
C3 B13 B17 110.18(7) . . ?
C3 B13 B18 102.63(7) . . ?
B12 B13 H13 127.7(8) . . ?
B14 B13 B12 91.34(6) . . ?
B14 B13 H13 133.8(8) . . ?
B17 B13 B12 61.72(6) . . ?
B17 B13 H13 114.8(8) . . ?
B17 B13 B14 104.63(7) . . ?
B17 B13 B18 60.66(6) . . ?
B18 B13 B12 99.79(7) . . ?
B18 B13 H13 124.7(8) . . ?
B18 B13 B14 57.32(6) . . ?
C3 B14 B13 56.72(6) . . ?
C3 B14 H14 123.8(8) . . ?
C3 B14 B18 108.74(8) . . ?
C3 B14 B19 115.76(7) . . ?
B13 B14 H14 129.3(8) . . ?
B13 B14 B19 107.63(7) . . ?
B18 B14 B13 60.61(6) . . ?
B18 B14 H14 120.5(8) . . ?
B18 B14 B19 57.59(5) . . ?
B19 B14 H14 112.7(8) . . ?
C4 B15 B11 52.83(6) . . ?
C4 B15 H15 124.3(8) . . ?
C4 B15 B16 103.52(7) . . ?
C4 B15 B19 55.02(6) . . ?
C4 B15 B20 109.54(8) . . ?
B11 B15 H15 129.8(8) . . ?
B11 B15 B19 90.07(7) . . ?
B16 B15 B11 57.81(6) . . ?
B16 B15 H15 122.6(7) . . ?
B16 B15 B19 99.79(7) . . ?
B19 B15 H15 132.0(8) . . ?
B20 B15 B11 104.17(7) . . ?
B20 B15 H15 118.9(7) . . ?
B20 B15 B16 61.04(6) . . ?
B20 B15 B19 61.03(6) . . ?
B11 B16 B12 67.24(6) . . ?
B11 B16 B15 62.78(6) . . ?
B11 B16 H16 121.4(8) . . ?
B11 B16 B17 116.58(8) . . ?
B11 B16 B20 106.11(7) . . ?
B12 B16 H16 117.4(8) . . ?
B15 B16 B12 117.54(8) . . ?
B15 B16 H16 119.5(8) . . ?
B15 B16 B20 58.63(6) . . ?
B17 B16 B12 61.71(6) . . ?
B17 B16 B15 112.48(8) . . ?
B17 B16 H16 114.3(8) . . ?
B17 B16 B20 58.33(6) . . ?
B20 B16 B12 105.60(7) . . ?
B20 B16 H16 124.6(8) . . ?
B12 B17 H17 127.5(8) . . ?
B13 B17 B12 61.29(6) . . ?
B13 B17 B16 116.15(7) . . ?
B13 B17 H17 114.1(8) . . ?
B13 B17 B18 60.78(6) . . ?
B16 B17 B12 60.69(6) . . ?
B16 B17 H17 121.0(8) . . ?
B16 B17 B18 106.12(7) . . ?
B18 B17 B12 99.58(7) . . ?
B18 B17 H17 124.4(8) . . ?
B20 B17 B12 107.30(7) . . ?
B20 B17 B13 115.71(8) . . ?
B20 B17 B16 61.63(6) . . ?
B20 B17 H17 118.4(7) . . ?
B20 B17 B18 59.99(6) . . ?
B13 B18 H18 121.7(8) . . ?
B13 B18 B19 117.65(7) . . ?
B14 B18 B13 62.07(6) . . ?
B14 B18 B17 106.69(7) . . ?
B14 B18 H18 120.8(8) . . ?
B14 B18 B19 68.77(6) . . ?
B14 B18 B20 117.92(7) . . ?
B17 B18 B13 58.57(6) . . ?
B17 B18 H18 125.1(8) . . ?
B17 B18 B19 106.02(7) . . ?
B19 B18 H18 115.3(8) . . ?
B20 B18 B13 112.25(8) . . ?
B20 B18 B17 58.40(6) . . ?
B20 B18 H18 113.0(8) . . ?
B20 B18 B19 61.64(6) . . ?
C4 B19 B14 90.73(6) . . ?
C4 B19 B15 54.77(6) . . ?
C4 B19 B18 127.72(8) . . ?
C4 B19 H19 117.5(7) . . ?
C4 B19 B20 105.30(7) . . ?
B14 B19 H19 117.1(7) . . ?
B15 B19 B14 122.06(7) . . ?
B15 B19 H19 120.0(7) . . ?
B18 B19 B14 53.63(5) . . ?
B18 B19 B15 109.00(7) . . ?
B18 B19 H19 113.0(7) . . ?
B18 B19 B20 57.76(6) . . ?
B20 B19 B14 102.43(7) . . ?
B20 B19 B15 56.55(6) . . ?
B20 B19 H19 119.3(7) . . ?
B15 B20 B16 60.33(6) . . ?
B15 B20 B18 116.80(8) . . ?
B15 B20 B19 62.42(6) . . ?
B15 B20 H20 115.3(7) . . ?
B16 B20 B19 100.24(7) . . ?
B16 B20 H20 128.2(7) . . ?
B17 B20 B15 115.60(8) . . ?
B17 B20 B16 60.04(6) . . ?
B17 B20 B18 61.61(6) . . ?
B17 B20 B19 107.66(7) . . ?
B17 B20 H20 119.2(7) . . ?
B18 B20 B16 106.14(7) . . ?
B18 B20 B19 60.60(6) . . ?
B18 B20 H20 117.8(7) . . ?
B19 B20 H20 124.1(7) . . ?
N3 C9 C10 178.31(18) . . ?
C9 C10 H10A 109.5 . . ?
C9 C10 H10B 109.5 . . ?
C9 C10 H10C 109.5 . . ?
H10A C10 H10B 109.5 . . ?
H10A C10 H10C 109.5 . . ?
H10B C10 H10C 109.5 . . ?

loop_
_geom_bond_atom_site_label_1
_geom_bond_atom_site_label_2
_geom_bond_distance
_geom_bond_site_symmetry_2
_geom_bond_publ_flag
Cu1 P1 2.2767(3) . ?
Cu1 P2 2.2541(3) . ?
Cu1 N1 2.0201(9) . ?
Cu1 N2 2.0165(9) . ?
Cl1 P3 2.0244(3) . ?
P1 C1 1.9122(9) . ?
P1 C3 1.7888(9) . ?
P1 C11 1.8343(9) . ?
P2 C2 1.9056(10) . ?
P2 C21 1.9101(10) . ?
P2 C25 1.9129(9) . ?
P3 C4 1.7399(9) . ?
P3 C31 1.8564(10) . ?
P3 C35 1.8701(10) . ?
N1 C5 1.1399(13) . ?
N2 C7 1.1405(13) . ?
C1 C2 1.8114(13) . ?
C1 B1 1.7262(13) . ?
C1 B2 1.6951(14) . ?
C1 B3 1.7169(14) . ?
C1 B4 1.7177(14) . ?
C2 B1 1.7338(14) . ?
C2 B4 1.7378(14) . ?
C2 B5 1.7149(14) . ?
C2 B9 1.7073(14) . ?
C3 B12 1.6268(14) . ?
C3 B13 1.6223(13) . ?
C3 B14 1.5481(14) . ?
C4 B11 1.5574(14) . ?
C4 B15 1.6216(14) . ?
C4 B19 1.6267(14) . ?
C5 C6 1.4518(14) . ?
C6 H6A 0.9800 . ?
C6 H6B 0.9800 . ?
C6 H6C 0.9800 . ?
C7 C8 1.4526(15) . ?
C8 H8A 0.9800 . ?
C8 H8B 0.9800 . ?
C8 H8C 0.9800 . ?
C11 C12 1.3949(13) . ?
C11 C16 1.3964(14) . ?
C12 H12A 0.9500 . ?
C12 C13 1.3950(13) . ?
C13 H13A 0.9500 . ?
C13 C14 1.3835(17) . ?
C14 H14A 0.9500 . ?
C14 C15 1.3904(16) . ?
C15 H15A 0.9500 . ?
C15 C16 1.3894(13) . ?
C16 H16A 0.9500 . ?
C21 C22 1.5502(15) . ?
C21 C23 1.5422(14) . ?
C21 C24 1.5342(14) . ?
C22 H22A 0.9800 . ?
C22 H22B 0.9800 . ?
C22 H22C 0.9800 . ?
C23 H23A 0.9800 . ?
C23 H23B 0.9800 . ?
C23 H23C 0.9800 . ?
C24 H24A 0.9800 . ?
C24 H24B 0.9800 . ?
C24 H24C 0.9800 . ?
C25 C26 1.5387(14) . ?
C25 C27 1.5320(14) . ?
C25 C28 1.5369(14) . ?
C26 H26A 0.9800 . ?
C26 H26B 0.9800 . ?
C26 H26C 0.9800 . ?
C27 H27A 0.9800 . ?
C27 H27B 0.9800 . ?
C27 H27C 0.9800 . ?
C28 H28A 0.9800 . ?
C28 H28B 0.9800 . ?
C28 H28C 0.9800 . ?
C31 C32 1.5342(14) . ?
C31 C33 1.5322(14) . ?
C31 C34 1.5361(14) . ?
C32 H32A 0.9800 . ?
C32 H32B 0.9800 . ?
C32 H32C 0.9800 . ?
C33 H33A 0.9800 . ?
C33 H33B 0.9800 . ?
C33 H33C 0.9800 . ?
C34 H34A 0.9800 . ?
C34 H34B 0.9800 . ?
C34 H34C 0.9800 . ?
C35 C36 1.5419(15) . ?
C35 C37 1.5395(16) . ?
C35 C38 1.5398(15) . ?
C36 H36A 0.9800 . ?
C36 H36B 0.9800 . ?
C36 H36C 0.9800 . ?
C37 H37A 0.9800 . ?
C37 H37B 0.9800 . ?
C37 H37C 0.9800 . ?
C38 H38A 0.9800 . ?
C38 H38B 0.9800 . ?
C38 H38C 0.9800 . ?
B1 H1 1.039(14) . ?
B1 B2 1.7901(15) . ?
B1 B5 1.7908(15) . ?
B1 B6 1.7838(15) . ?
B2 H2 1.042(15) . ?
B2 B3 1.7723(16) . ?
B2 B6 1.7766(15) . ?
B2 B7 1.7865(16) . ?
B3 H3 1.056(15) . ?
B3 B4 1.7841(16) . ?
B3 B7 1.7671(15) . ?
B3 B8 1.7589(16) . ?
B4 H4 1.038(14) . ?
B4 B8 1.7816(15) . ?
B4 B9 1.7974(15) . ?
B5 H5 1.049(15) . ?
B5 B6 1.7716(17) . ?
B5 B9 1.7612(16) . ?
B5 B10 1.7654(16) . ?
B6 H6 1.065(16) . ?
B6 B7 1.7844(16) . ?
B6 B10 1.7827(17) . ?
B7 H7 1.039(15) . ?
B7 B8 1.7916(17) . ?
B7 B10 1.7668(17) . ?
B8 H8 1.084(15) . ?
B8 B9 1.7646(16) . ?
B8 B10 1.7808(16) . ?
B9 H9 1.042(14) . ?
B9 B10 1.7699(17) . ?
B10 H10 1.078(15) . ?
B11 H11 1.084(13) . ?
B11 B12 1.9897(14) . ?
B11 B15 1.8488(15) . ?
B11 B16 1.7595(15) . ?
B12 H12 1.107(13) . ?
B12 B13 1.8430(15) . ?
B12 B16 1.8325(15) . ?
B12 B17 1.8506(15) . ?
B13 H13 1.083(14) . ?
B13 B14 1.8278(15) . ?
B13 B17 1.7624(15) . ?
B13 B18 1.8025(15) . ?
B14 H14 1.065(14) . ?
B14 B18 1.7412(15) . ?
B14 B19 2.0156(15) . ?
B15 H15 1.124(15) . ?
B15 B16 1.7896(15) . ?
B15 B19 1.8680(15) . ?
B15 B20 1.7584(15) . ?
B16 H16 1.106(15) . ?
B16 B17 1.7743(15) . ?
B16 B20 1.8020(16) . ?
B17 H17 1.115(14) . ?
B17 B18 1.8004(16) . ?
B17 B20 1.7431(15) . ?
B18 H18 1.110(15) . ?
B18 B19 1.8256(15) . ?
B18 B20 1.7723(16) . ?
B19 H19 1.111(14) . ?
B19 B20 1.8439(15) . ?
B20 H20 1.114(14) . ?
N3 C9 1.1321(18) . ?
C9 C10 1.452(2) . ?
C10 H10A 0.9800 . ?
C10 H10B 0.9800 . ?
C10 H10C 0.9800 . ?

loop_
_geom_torsion_atom_site_label_1
_geom_torsion_atom_site_label_2
_geom_torsion_atom_site_label_3
_geom_torsion_atom_site_label_4
_geom_torsion
_geom_torsion_site_symmetry_1
_geom_torsion_site_symmetry_2
_geom_torsion_site_symmetry_3
_geom_torsion_site_symmetry_4
_geom_torsion_publ_flag
Cu1 P1 C3 B12 -175.48(7) . . . . ?
Cu1 P1 C3 B13 -76.95(9) . . . . ?
Cu1 P1 C3 B14 9.49(8) . . . . ?
Cu1 P1 C11 C12 4.89(8) . . . . ?
Cu1 P1 C11 C16 -176.91(7) . . . . ?
Cl1 P3 C4 B11 128.73(8) . . . . ?
Cl1 P3 C4 B15 40.57(8) . . . . ?
Cl1 P3 C4 B19 -42.12(8) . . . . ?
Cl1 P3 C31 C32 -68.03(7) . . . . ?
Cl1 P3 C31 C33 170.34(6) . . . . ?
Cl1 P3 C31 C34 52.28(7) . . . . ?
Cl1 P3 C35 C36 48.57(8) . . . . ?
Cl1 P3 C35 C37 -69.21(7) . . . . ?
Cl1 P3 C35 C38 170.36(7) . . . . ?
P1 C1 C2 P2 -0.43(8) . . . . ?
P1 C1 C2 B1 111.41(7) . . . . ?
P1 C1 C2 B4 -103.06(7) . . . . ?
P1 C1 C2 B5 151.48(6) . . . . ?
P1 C1 C2 B9 -143.16(6) . . . . ?
P1 C1 B1 C2 -103.80(7) . . . . ?
P1 C1 B1 B2 118.32(8) . . . . ?
P1 C1 B1 B5 -141.95(7) . . . . ?
P1 C1 B1 B6 155.81(7) . . . . ?
P1 C1 B2 B1 -109.55(8) . . . . ?
P1 C1 B2 B3 111.57(8) . . . . ?
P1 C1 B2 B6 -147.59(7) . . . . ?
P1 C1 B2 B7 149.37(7) . . . . ?
P1 C1 B3 B2 -117.64(8) . . . . ?
P1 C1 B3 B4 101.87(7) . . . . ?
P1 C1 B3 B7 -155.91(7) . . . . ?
P1 C1 B3 B8 140.07(7) . . . . ?
P1 C1 B4 C2 107.29(6) . . . . ?
P1 C1 B4 B3 -115.61(7) . . . . ?
P1 C1 B4 B8 -153.01(6) . . . . ?
P1 C1 B4 B9 145.06(6) . . . . ?
P1 C3 B12 B11 -101.52(8) . . . . ?
P1 C3 B12 B13 127.29(9) . . . . ?
P1 C3 B12 B16 -143.85(8) . . . . ?
P1 C3 B12 B17 155.17(7) . . . . ?
P1 C3 B13 B12 -127.89(9) . . . . ?
P1 C3 B13 B14 108.48(9) . . . . ?
P1 C3 B13 B17 -158.11(7) . . . . ?
P1 C3 B13 B18 138.81(8) . . . . ?
P1 C3 B14 B13 -127.21(8) . . . . ?
P1 C3 B14 B18 -159.81(6) . . . . ?
P1 C3 B14 B19 137.88(6) . . . . ?
P1 C11 C12 C13 179.12(7) . . . . ?
P1 C11 C16 C15 -178.13(8) . . . . ?
P2 C2 B1 C1 101.77(7) . . . . ?
P2 C2 B1 B2 138.43(6) . . . . ?
P2 C2 B1 B5 -121.95(7) . . . . ?
P2 C2 B1 B6 -158.91(6) . . . . ?
P2 C2 B4 C1 -105.55(6) . . . . ?
P2 C2 B4 B3 -143.49(6) . . . . ?
P2 C2 B4 B8 154.43(6) . . . . ?
P2 C2 B4 B9 118.05(7) . . . . ?
P2 C2 B5 B1 108.15(9) . . . . ?
P2 C2 B5 B6 145.72(7) . . . . ?
P2 C2 B5 B9 -112.77(9) . . . . ?
P2 C2 B5 B10 -150.66(7) . . . . ?
P2 C2 B9 B4 -100.44(8) . . . . ?
P2 C2 B9 B5 120.81(8) . . . . ?
P2 C2 B9 B8 -137.70(7) . . . . ?
P2 C2 B9 B10 158.62(6) . . . . ?
P3 C4 B11 B12 153.80(7) . . . . ?
P3 C4 B11 B15 -112.69(9) . . . . ?
P3 C4 B11 B16 -143.51(7) . . . . ?
P3 C4 B15 B11 124.01(8) . . . . ?
P3 C4 B15 B16 153.58(6) . . . . ?
P3 C4 B15 B19 -113.83(8) . . . . ?
P3 C4 B15 B20 -142.72(7) . . . . ?
P3 C4 B19 B14 -117.15(7) . . . . ?
P3 C4 B19 B15 113.00(8) . . . . ?
P3 C4 B19 B18 -159.43(8) . . . . ?
P3 C4 B19 B20 139.75(7) . . . . ?
C1 P1 C3 B12 -54.91(9) . . . . ?
C1 P1 C3 B13 43.62(10) . . . . ?
C1 P1 C3 B14 130.05(7) . . . . ?
C1 P1 C11 C12 -102.66(8) . . . . ?
C1 P1 C11 C16 75.54(8) . . . . ?
C1 C2 B1 B2 36.66(6) . . . . ?
C1 C2 B1 B5 136.28(7) . . . . ?
C1 C2 B1 B6 99.31(7) . . . . ?
C1 C2 B4 B3 -37.94(6) . . . . ?
C1 C2 B4 B8 -100.02(8) . . . . ?
C1 C2 B4 B9 -136.41(8) . . . . ?
C1 C2 B5 B1 -38.06(6) . . . . ?
C1 C2 B5 B6 -0.49(9) . . . . ?
C1 C2 B5 B9 101.03(7) . . . . ?
C1 C2 B5 B10 63.14(9) . . . . ?
C1 C2 B9 B4 37.78(7) . . . . ?
C1 C2 B9 B5 -100.97(7) . . . . ?
C1 C2 B9 B8 0.52(9) . . . . ?
C1 C2 B9 B10 -63.16(8) . . . . ?
C1 B1 B2 B3 36.31(7) . . . . ?
C1 B1 B2 B6 137.10(8) . . . . ?
C1 B1 B2 B7 99.04(8) . . . . ?
C1 B1 B5 C2 40.43(7) . . . . ?
C1 B1 B5 B6 -97.37(8) . . . . ?
C1 B1 B5 B9 4.59(10) . . . . ?
C1 B1 B5 B10 -58.88(10) . . . . ?
C1 B1 B6 B2 -36.56(7) . . . . ?
C1 B1 B6 B5 102.25(8) . . . . ?
C1 B1 B6 B7 1.64(10) . . . . ?
C1 B1 B6 B10 64.31(9) . . . . ?
C1 B2 B3 B4 34.57(7) . . . . ?
C1 B2 B3 B7 137.01(8) . . . . ?
C1 B2 B3 B8 98.27(8) . . . . ?
C1 B2 B6 B1 37.71(7) . . . . ?
C1 B2 B6 B5 0.40(10) . . . . ?
C1 B2 B6 B7 -99.63(8) . . . . ?
C1 B2 B6 B10 -62.70(9) . . . . ?
C1 B2 B7 B3 -37.70(7) . . . . ?
C1 B2 B7 B6 100.33(8) . . . . ?
C1 B2 B7 B8 -0.32(10) . . . . ?
C1 B2 B7 B10 62.95(9) . . . . ?
C1 B3 B4 C2 39.98(6) . . . . ?
C1 B3 B4 B8 137.04(7) . . . . ?
C1 B3 B4 B9 100.93(7) . . . . ?
C1 B3 B7 B2 37.12(7) . . . . ?
C1 B3 B7 B6 -0.13(10) . . . . ?
C1 B3 B7 B8 -100.34(8) . . . . ?
C1 B3 B7 B10 -63.73(10) . . . . ?
C1 B3 B8 B4 -37.45(7) . . . . ?
C1 B3 B8 B7 99.83(8) . . . . ?
C1 B3 B8 B9 0.09(10) . . . . ?
C1 B3 B8 B10 63.62(10) . . . . ?
C1 B4 B8 B3 37.20(7) . . . . ?
C1 B4 B8 B7 -0.73(9) . . . . ?
C1 B4 B8 B9 -101.71(8) . . . . ?
C1 B4 B8 B10 -63.32(9) . . . . ?
C1 B4 B9 C2 -40.29(7) . . . . ?
C1 B4 B9 B5 -3.91(10) . . . . ?
C1 B4 B9 B8 97.91(8) . . . . ?
C1 B4 B9 B10 59.30(9) . . . . ?
C2 C1 B1 B2 -137.88(7) . . . . ?
C2 C1 B1 B5 -38.16(7) . . . . ?
C2 C1 B1 B6 -100.39(8) . . . . ?
C2 C1 B2 B1 37.34(6) . . . . ?
C2 C1 B2 B3 -101.54(7) . . . . ?
C2 C1 B2 B6 -0.70(9) . . . . ?
C2 C1 B2 B7 -63.74(8) . . . . ?
C2 C1 B3 B2 102.51(7) . . . . ?
C2 C1 B3 B4 -37.98(6) . . . . ?
C2 C1 B3 B7 64.24(9) . . . . ?
C2 C1 B3 B8 0.22(9) . . . . ?
C2 C1 B4 B3 137.09(7) . . . . ?
C2 C1 B4 B8 99.70(7) . . . . ?
C2 C1 B4 B9 37.76(7) . . . . ?
C2 B1 B2 C1 -39.11(7) . . . . ?
C2 B1 B2 B3 -2.79(9) . . . . ?
C2 B1 B2 B6 97.99(8) . . . . ?
C2 B1 B2 B7 59.94(9) . . . . ?
C2 B1 B5 B6 -137.80(8) . . . . ?
C2 B1 B5 B9 -35.84(7) . . . . ?
C2 B1 B5 B10 -99.30(8) . . . . ?
C2 B1 B6 B2 -102.40(8) . . . . ?
C2 B1 B6 B5 36.41(7) . . . . ?
C2 B1 B6 B7 -64.20(9) . . . . ?
C2 B1 B6 B10 -1.53(9) . . . . ?
C2 B4 B8 B3 103.12(8) . . . . ?
C2 B4 B8 B7 65.19(9) . . . . ?
C2 B4 B8 B9 -35.78(7) . . . . ?
C2 B4 B8 B10 2.60(10) . . . . ?
C2 B4 B9 B5 36.38(7) . . . . ?
C2 B4 B9 B8 138.20(8) . . . . ?
C2 B4 B9 B10 99.59(8) . . . . ?
C2 B5 B6 B1 -37.19(7) . . . . ?
C2 B5 B6 B2 0.07(10) . . . . ?
C2 B5 B6 B7 63.88(9) . . . . ?
C2 B5 B6 B10 99.95(8) . . . . ?
C2 B5 B9 B4 -36.44(7) . . . . ?
C2 B5 B9 B8 -99.81(8) . . . . ?
C2 B5 B9 B10 -137.38(8) . . . . ?
C2 B5 B10 B6 -100.66(8) . . . . ?
C2 B5 B10 B7 -63.92(10) . . . . ?
C2 B5 B10 B8 0.30(11) . . . . ?
C2 B5 B10 B9 37.24(7) . . . . ?
C2 B9 B10 B5 -37.47(7) . . . . ?
C2 B9 B10 B6 0.01(10) . . . . ?
C2 B9 B10 B7 63.88(9) . . . . ?
C2 B9 B10 B8 100.90(8) . . . . ?
C3 P1 C11 C12 139.13(7) . . . . ?
C3 P1 C11 C16 -42.67(9) . . . . ?
C3 B12 B13 B14 41.63(6) . . . . ?
C3 B12 B13 B17 147.56(8) . . . . ?
C3 B12 B13 B18 98.67(7) . . . . ?
C3 B12 B16 B11 55.65(9) . . . . ?
C3 B12 B16 B15 16.75(13) . . . . ?
C3 B12 B16 B17 -85.32(10) . . . . ?
C3 B12 B16 B20 -45.61(11) . . . . ?
C3 B12 B17 B13 -27.29(7) . . . . ?
C3 B12 B17 B16 124.83(8) . . . . ?
C3 B12 B17 B18 21.64(8) . . . . ?
C3 B12 B17 B20 83.04(9) . . . . ?
C3 B13 B14 B18 144.16(8) . . . . ?
C3 B13 B14 B19 109.69(8) . . . . ?
C3 B13 B17 B12 28.12(7) . . . . ?
C3 B13 B17 B16 1.10(11) . . . . ?
C3 B13 B17 B18 -93.48(8) . . . . ?
C3 B13 B17 B20 -68.35(10) . . . . ?
C3 B13 B18 B14 -28.60(7) . . . . ?
C3 B13 B18 B17 106.23(8) . . . . ?
C3 B13 B18 B19 13.65(10) . . . . ?
C3 B13 B18 B20 82.24(9) . . . . ?
C3 B14 B18 B13 31.13(7) . . . . ?
C3 B14 B18 B17 -8.06(10) . . . . ?
C3 B14 B18 B19 -109.17(8) . . . . ?
C3 B14 B18 B20 -70.65(10) . . . . ?
C4 P3 C31 C32 174.95(7) . . . . ?
C4 P3 C31 C33 53.31(8) . . . . ?
C4 P3 C31 C34 -64.74(7) . . . . ?
C4 P3 C35 C36 166.73(7) . . . . ?
C4 P3 C35 C37 48.95(8) . . . . ?
C4 P3 C35 C38 -71.48(9) . . . . ?
C4 B11 B15 B16 -145.46(8) . . . . ?
C4 B11 B15 B19 -43.92(6) . . . . ?
C4 B11 B15 B20 -103.98(8) . . . . ?
C4 B11 B16 B12 -111.63(8) . . . . ?
C4 B11 B16 B15 29.60(7) . . . . ?
C4 B11 B16 B17 -73.32(10) . . . . ?
C4 B11 B16 B20 -11.13(10) . . . . ?
C4 B15 B16 B11 -27.69(7) . . . . ?
C4 B15 B16 B12 12.95(10) . . . . ?
C4 B15 B16 B17 81.69(9) . . . . ?
C4 B15 B16 B20 105.08(8) . . . . ?
C4 B15 B19 B14 -64.92(8) . . . . ?
C4 B15 B19 B18 -123.30(8) . . . . ?
C4 B15 B19 B20 -148.64(8) . . . . ?
C4 B15 B20 B16 -94.99(8) . . . . ?
C4 B15 B20 B17 -70.52(10) . . . . ?
C4 B15 B20 B18 -0.93(11) . . . . ?
C4 B15 B20 B19 26.90(7) . . . . ?
C4 B19 B20 B15 -26.15(7) . . . . ?
C4 B19 B20 B16 22.41(9) . . . . ?
C4 B19 B20 B17 84.05(9) . . . . ?
C4 B19 B20 B18 125.27(8) . . . . ?
C11 P1 C3 B12 51.21(9) . . . . ?
C11 P1 C3 B13 149.74(8) . . . . ?
C11 P1 C3 B14 -123.83(7) . . . . ?
C11 C12 C13 C14 -1.01(15) . . . . ?
C12 C11 C16 C15 0.08(14) . . . . ?
C12 C13 C14 C15 0.22(16) . . . . ?
C13 C14 C15 C16 0.70(16) . . . . ?
C14 C15 C16 C11 -0.85(16) . . . . ?
C16 C11 C12 C13 0.85(14) . . . . ?
C31 P3 C4 B11 -118.13(9) . . . . ?
C31 P3 C4 B15 153.71(7) . . . . ?
C31 P3 C4 B19 71.02(8) . . . . ?
C31 P3 C35 C36 -62.11(9) . . . . ?
C31 P3 C35 C37 -179.89(7) . . . . ?
C31 P3 C35 C38 59.67(9) . . . . ?
C35 P3 C4 B11 14.40(10) . . . . ?
C35 P3 C4 B15 -73.76(8) . . . . ?
C35 P3 C4 B19 -156.45(7) . . . . ?
C35 P3 C31 C32 42.47(8) . . . . ?
C35 P3 C31 C33 -79.16(7) . . . . ?
C35 P3 C31 C34 162.78(6) . . . . ?
B1 C1 C2 P2 -111.84(7) . . . . ?
B1 C1 C2 B4 145.53(8) . . . . ?
B1 C1 C2 B5 40.06(7) . . . . ?
B1 C1 C2 B9 105.43(8) . . . . ?
B1 C1 B2 B3 -138.88(8) . . . . ?
B1 C1 B2 B6 -38.04(7) . . . . ?
B1 C1 B2 B7 -101.07(8) . . . . ?
B1 C1 B3 B2 39.51(7) . . . . ?
B1 C1 B3 B4 -100.97(8) . . . . ?
B1 C1 B3 B7 1.24(10) . . . . ?
B1 C1 B3 B8 -62.77(10) . . . . ?
B1 C1 B4 C2 -30.85(7) . . . . ?
B1 C1 B4 B3 106.24(8) . . . . ?
B1 C1 B4 B8 68.85(9) . . . . ?
B1 C1 B4 B9 6.91(10) . . . . ?
B1 C2 B4 C1 30.44(7) . . . . ?
B1 C2 B4 B3 -7.50(9) . . . . ?
B1 C2 B4 B8 -69.58(9) . . . . ?
B1 C2 B4 B9 -105.97(8) . . . . ?
B1 C2 B5 B6 37.57(7) . . . . ?
B1 C2 B5 B9 139.09(8) . . . . ?
B1 C2 B5 B10 101.20(8) . . . . ?
B1 C2 B9 B4 99.92(8) . . . . ?
B1 C2 B9 B5 -38.83(7) . . . . ?
B1 C2 B9 B8 62.66(9) . . . . ?
B1 C2 B9 B10 -1.02(10) . . . . ?
B1 B2 B3 C1 -36.31(7) . . . . ?
B1 B2 B3 B4 -1.74(9) . . . . ?
B1 B2 B3 B7 100.70(8) . . . . ?
B1 B2 B3 B8 61.97(9) . . . . ?
B1 B2 B6 B5 -37.31(7) . . . . ?
B1 B2 B6 B7 -137.34(8) . . . . ?
B1 B2 B6 B10 -100.42(9) . . . . ?
B1 B2 B7 B3 -100.01(8) . . . . ?
B1 B2 B7 B6 38.02(7) . . . . ?
B1 B2 B7 B8 -62.63(9) . . . . ?
B1 B2 B7 B10 0.63(10) . . . . ?
B1 B5 B6 B2 37.26(7) . . . . ?
B1 B5 B6 B7 101.07(8) . . . . ?
B1 B5 B6 B10 137.14(8) . . . . ?
B1 B5 B9 C2 36.02(7) . . . . ?
B1 B5 B9 B4 -0.42(10) . . . . ?
B1 B5 B9 B8 -63.79(9) . . . . ?
B1 B5 B9 B10 -101.36(8) . . . . ?
B1 B5 B10 B6 -38.30(7) . . . . ?
B1 B5 B10 B7 -1.55(11) . . . . ?
B1 B5 B10 B8 62.67(10) . . . . ?
B1 B5 B10 B9 99.61(8) . . . . ?
B1 B6 B7 B2 -38.27(8) . . . . ?
B1 B6 B7 B3 -0.95(11) . . . . ?
B1 B6 B7 B8 61.46(10) . . . . ?
B1 B6 B7 B10 100.06(9) . . . . ?
B1 B6 B10 B5 38.36(7) . . . . ?
B1 B6 B10 B7 -100.97(8) . . . . ?
B1 B6 B10 B8 -61.96(10) . . . . ?
B1 B6 B10 B9 0.95(10) . . . . ?
B2 C1 C2 P2 -151.14(6) . . . . ?
B2 C1 C2 B1 -39.30(7) . . . . ?
B2 C1 C2 B4 106.23(8) . . . . ?
B2 C1 C2 B5 0.76(9) . . . . ?
B2 C1 C2 B9 66.13(9) . . . . ?
B2 C1 B1 C2 137.88(7) . . . . ?
B2 C1 B1 B5 99.73(8) . . . . ?
B2 C1 B1 B6 37.49(7) . . . . ?
B2 C1 B3 B4 -140.49(7) . . . . ?
B2 C1 B3 B7 -38.27(7) . . . . ?
B2 C1 B3 B8 -102.29(8) . . . . ?
B2 C1 B4 C2 -99.14(7) . . . . ?
B2 C1 B4 B3 37.96(7) . . . . ?
B2 C1 B4 B8 0.56(9) . . . . ?
B2 C1 B4 B9 -61.37(9) . . . . ?
B2 B1 B5 C2 101.23(8) . . . . ?
B2 B1 B5 B6 -36.57(7) . . . . ?
B2 B1 B5 B9 65.38(9) . . . . ?
B2 B1 B5 B10 1.92(10) . . . . ?
B2 B1 B6 B5 138.81(8) . . . . ?
B2 B1 B6 B7 38.20(8) . . . . ?
B2 B1 B6 B10 100.87(8) . . . . ?
B2 B3 B4 C1 -34.31(6) . . . . ?
B2 B3 B4 C2 5.67(9) . . . . ?
B2 B3 B4 B8 102.73(8) . . . . ?
B2 B3 B4 B9 66.62(9) . . . . ?
B2 B3 B7 B6 -37.25(8) . . . . ?
B2 B3 B7 B8 -137.46(8) . . . . ?
B2 B3 B7 B10 -100.85(8) . . . . ?
B2 B3 B8 B4 -98.75(8) . . . . ?
B2 B3 B8 B7 38.53(7) . . . . ?
B2 B3 B8 B9 -61.20(10) . . . . ?
B2 B3 B8 B10 2.32(10) . . . . ?
B2 B6 B7 B3 37.32(8) . . . . ?
B2 B6 B7 B8 99.73(8) . . . . ?
B2 B6 B7 B10 138.32(8) . . . . ?
B2 B6 B10 B5 102.04(8) . . . . ?
B2 B6 B10 B7 -37.30(7) . . . . ?
B2 B6 B10 B8 1.72(11) . . . . ?
B2 B6 B10 B9 64.63(10) . . . . ?
B2 B7 B8 B3 -37.65(7) . . . . ?
B2 B7 B8 B4 0.65(10) . . . . ?
B2 B7 B8 B9 64.96(9) . . . . ?
B2 B7 B8 B10 101.44(8) . . . . ?
B2 B7 B10 B5 0.57(11) . . . . ?
B2 B7 B10 B6 37.12(7) . . . . ?
B2 B7 B10 B8 -99.49(8) . . . . ?
B2 B7 B10 B9 -62.92(10) . . . . ?
B3 C1 C2 P2 142.25(6) . . . . ?
B3 C1 C2 B1 -105.90(8) . . . . ?
B3 C1 C2 B4 39.63(7) . . . . ?
B3 C1 C2 B5 -65.84(8) . . . . ?
B3 C1 C2 B9 -0.47(9) . . . . ?
B3 C1 B1 C2 98.58(8) . . . . ?
B3 C1 B1 B2 -39.30(8) . . . . ?
B3 C1 B1 B5 60.43(10) . . . . ?
B3 C1 B1 B6 -1.81(10) . . . . ?
B3 C1 B2 B1 138.88(8) . . . . ?
B3 C1 B2 B6 100.84(8) . . . . ?
B3 C1 B2 B7 37.80(7) . . . . ?
B3 C1 B4 C2 -137.09(7) . . . . ?
B3 C1 B4 B8 -37.40(7) . . . . ?
B3 C1 B4 B9 -99.33(8) . . . . ?
B3 B2 B6 B1 100.12(8) . . . . ?
B3 B2 B6 B5 62.81(10) . . . . ?
B3 B2 B6 B7 -37.22(8) . . . . ?
B3 B2 B6 B10 -0.30(10) . . . . ?
B3 B2 B7 B6 138.03(8) . . . . ?
B3 B2 B7 B8 37.38(7) . . . . ?
B3 B2 B7 B10 100.65(9) . . . . ?
B3 B4 B8 B7 -37.93(7) . . . . ?
B3 B4 B8 B9 -138.90(8) . . . . ?
B3 B4 B8 B10 -100.52(9) . . . . ?
B3 B4 B9 C2 -102.07(8) . . . . ?
B3 B4 B9 B5 -65.69(9) . . . . ?
B3 B4 B9 B8 36.13(7) . . . . ?
B3 B4 B9 B10 -2.48(9) . . . . ?
B3 B7 B8 B4 38.30(7) . . . . ?
B3 B7 B8 B9 102.61(8) . . . . ?
B3 B7 B8 B10 139.09(8) . . . . ?
B3 B7 B10 B5 63.80(10) . . . . ?
B3 B7 B10 B6 100.36(8) . . . . ?
B3 B7 B10 B8 -36.25(7) . . . . ?
B3 B7 B10 B9 0.32(10) . . . . ?
B3 B8 B9 C2 -0.39(10) . . . . ?
B3 B8 B9 B4 -37.37(7) . . . . ?
B3 B8 B9 B5 62.22(10) . . . . ?
B3 B8 B9 B10 99.57(9) . . . . ?
B3 B8 B10 B5 -65.73(10) . . . . ?
B3 B8 B10 B6 -2.49(11) . . . . ?
B3 B8 B10 B7 36.39(7) . . . . ?
B3 B8 B10 B9 -102.75(8) . . . . ?
B4 C1 C2 P2 102.63(7) . . . . ?
B4 C1 C2 B1 -145.53(8) . . . . ?
B4 C1 C2 B5 -105.47(8) . . . . ?
B4 C1 C2 B9 -40.10(7) . . . . ?
B4 C1 B1 C2 30.96(7) . . . . ?
B4 C1 B1 B2 -106.93(8) . . . . ?
B4 C1 B1 B5 -7.20(10) . . . . ?
B4 C1 B1 B6 -69.44(9) . . . . ?
B4 C1 B2 B1 100.92(8) . . . . ?
B4 C1 B2 B3 -37.96(7) . . . . ?
B4 C1 B2 B6 62.88(9) . . . . ?
B4 C1 B2 B7 -0.16(10) . . . . ?
B4 C1 B3 B2 140.49(7) . . . . ?
B4 C1 B3 B7 102.22(8) . . . . ?
B4 C1 B3 B8 38.20(7) . . . . ?
B4 C2 B1 C1 -30.30(6) . . . . ?
B4 C2 B1 B2 6.35(9) . . . . ?
B4 C2 B1 B5 105.98(8) . . . . ?
B4 C2 B1 B6 69.01(8) . . . . ?
B4 C2 B5 B1 -99.78(8) . . . . ?
B4 C2 B5 B6 -62.21(9) . . . . ?
B4 C2 B5 B9 39.31(8) . . . . ?
B4 C2 B5 B10 1.42(10) . . . . ?
B4 C2 B9 B5 -138.75(8) . . . . ?
B4 C2 B9 B8 -37.26(7) . . . . ?
B4 C2 B9 B10 -100.94(8) . . . . ?
B4 B3 B7 B2 98.97(8) . . . . ?
B4 B3 B7 B6 61.71(10) . . . . ?
B4 B3 B7 B8 -38.49(7) . . . . ?
B4 B3 B7 B10 -1.88(10) . . . . ?
B4 B3 B8 B7 137.28(8) . . . . ?
B4 B3 B8 B9 37.54(7) . . . . ?
B4 B3 B8 B10 101.07(8) . . . . ?
B4 B8 B9 C2 36.98(7) . . . . ?
B4 B8 B9 B5 99.60(8) . . . . ?
B4 B8 B9 B10 136.94(8) . . . . ?
B4 B8 B10 B5 -1.83(11) . . . . ?
B4 B8 B10 B6 61.42(10) . . . . ?
B4 B8 B10 B7 100.29(8) . . . . ?
B4 B8 B10 B9 -38.84(8) . . . . ?
B4 B9 B10 B5 -99.99(8) . . . . ?
B4 B9 B10 B6 -62.51(9) . . . . ?
B4 B9 B10 B7 1.35(10) . . . . ?
B4 B9 B10 B8 38.38(7) . . . . ?
B5 C2 B1 C1 -136.28(7) . . . . ?
B5 C2 B1 B2 -99.62(8) . . . . ?
B5 C2 B1 B6 -36.96(7) . . . . ?
B5 C2 B4 C1 97.50(8) . . . . ?
B5 C2 B4 B3 59.56(9) . . . . ?
B5 C2 B4 B8 -2.52(10) . . . . ?
B5 C2 B4 B9 -38.90(8) . . . . ?
B5 C2 B9 B4 138.75(8) . . . . ?
B5 C2 B9 B8 101.49(9) . . . . ?
B5 C2 B9 B10 37.81(7) . . . . ?
B5 B1 B2 C1 -100.61(8) . . . . ?
B5 B1 B2 B3 -64.30(9) . . . . ?
B5 B1 B2 B6 36.49(7) . . . . ?
B5 B1 B2 B7 -1.57(10) . . . . ?
B5 B1 B6 B2 -138.81(8) . . . . ?
B5 B1 B6 B7 -100.61(9) . . . . ?
B5 B1 B6 B10 -37.94(7) . . . . ?
B5 B6 B7 B2 -102.18(8) . . . . ?
B5 B6 B7 B3 -64.86(10) . . . . ?
B5 B6 B7 B8 -2.45(10) . . . . ?
B5 B6 B7 B10 36.15(7) . . . . ?
B5 B6 B10 B7 -139.34(8) . . . . ?
B5 B6 B10 B8 -100.32(9) . . . . ?
B5 B6 B10 B9 -37.41(7) . . . . ?
B5 B9 B10 B6 37.48(7) . . . . ?
B5 B9 B10 B7 101.34(9) . . . . ?
B5 B9 B10 B8 138.37(8) . . . . ?
B6 B1 B2 C1 -137.10(8) . . . . ?
B6 B1 B2 B3 -100.79(8) . . . . ?
B6 B1 B2 B7 -38.06(7) . . . . ?
B6 B1 B5 C2 137.80(8) . . . . ?
B6 B1 B5 B9 101.96(8) . . . . ?
B6 B1 B5 B10 38.49(7) . . . . ?
B6 B2 B3 C1 -99.53(8) . . . . ?
B6 B2 B3 B4 -64.96(9) . . . . ?
B6 B2 B3 B7 37.47(8) . . . . ?
B6 B2 B3 B8 -1.26(10) . . . . ?
B6 B2 B7 B3 -138.03(8) . . . . ?
B6 B2 B7 B8 -100.65(8) . . . . ?
B6 B2 B7 B10 -37.38(8) . . . . ?
B6 B5 B9 C2 99.41(8) . . . . ?
B6 B5 B9 B4 62.97(9) . . . . ?
B6 B5 B9 B8 -0.40(10) . . . . ?
B6 B5 B9 B10 -37.97(7) . . . . ?
B6 B5 B10 B7 36.75(8) . . . . ?
B6 B5 B10 B8 100.96(9) . . . . ?
B6 B5 B10 B9 137.91(8) . . . . ?
B6 B7 B8 B3 -100.40(8) . . . . ?
B6 B7 B8 B4 -62.10(9) . . . . ?
B6 B7 B8 B9 2.21(10) . . . . ?
B6 B7 B8 B10 38.69(7) . . . . ?
B6 B7 B10 B5 -36.56(8) . . . . ?
B6 B7 B10 B8 -136.61(8) . . . . ?
B6 B7 B10 B9 -100.04(8) . . . . ?
B7 B2 B3 C1 -137.01(8) . . . . ?
B7 B2 B3 B4 -102.44(8) . . . . ?
B7 B2 B3 B8 -38.73(8) . . . . ?
B7 B2 B6 B1 137.34(8) . . . . ?
B7 B2 B6 B5 100.03(9) . . . . ?
B7 B2 B6 B10 36.93(8) . . . . ?
B7 B3 B4 C1 -98.23(8) . . . . ?
B7 B3 B4 C2 -58.25(9) . . . . ?
B7 B3 B4 B8 38.81(7) . . . . ?
B7 B3 B4 B9 2.69(10) . . . . ?
B7 B3 B8 B4 -137.28(8) . . . . ?
B7 B3 B8 B9 -99.74(9) . . . . ?
B7 B3 B8 B10 -36.21(8) . . . . ?
B7 B6 B10 B5 139.34(8) . . . . ?
B7 B6 B10 B8 39.02(8) . . . . ?
B7 B6 B10 B9 101.93(8) . . . . ?
B7 B8 B9 C2 -63.74(9) . . . . ?
B7 B8 B9 B4 -100.73(8) . . . . ?
B7 B8 B9 B5 -1.13(10) . . . . ?
B7 B8 B9 B10 36.22(7) . . . . ?
B7 B8 B10 B5 -102.12(9) . . . . ?
B7 B8 B10 B6 -38.88(8) . . . . ?
B7 B8 B10 B9 -139.13(8) . . . . ?
B8 B3 B4 C1 -137.04(7) . . . . ?
B8 B3 B4 C2 -97.06(8) . . . . ?
B8 B3 B4 B9 -36.11(7) . . . . ?
B8 B3 B7 B2 137.46(8) . . . . ?
B8 B3 B7 B6 100.21(9) . . . . ?
B8 B3 B7 B10 36.61(7) . . . . ?
B8 B4 B9 C2 -138.20(8) . . . . ?
B8 B4 B9 B5 -101.82(9) . . . . ?
B8 B4 B9 B10 -38.61(7) . . . . ?
B8 B7 B10 B5 100.05(8) . . . . ?
B8 B7 B10 B6 136.61(8) . . . . ?
B8 B7 B10 B9 36.57(7) . . . . ?
B8 B9 B10 B5 -138.37(8) . . . . ?
B8 B9 B10 B6 -100.90(8) . . . . ?
B8 B9 B10 B7 -37.03(7) . . . . ?
B9 C2 B1 C1 -97.71(7) . . . . ?
B9 C2 B1 B2 -61.05(9) . . . . ?
B9 C2 B1 B5 38.57(7) . . . . ?
B9 C2 B1 B6 1.61(9) . . . . ?
B9 C2 B4 C1 136.41(8) . . . . ?
B9 C2 B4 B3 98.46(8) . . . . ?
B9 C2 B4 B8 36.39(7) . . . . ?
B9 C2 B5 B1 -139.09(8) . . . . ?
B9 C2 B5 B6 -101.52(8) . . . . ?
B9 C2 B5 B10 -37.89(8) . . . . ?
B9 B4 B8 B3 138.90(8) . . . . ?
B9 B4 B8 B7 100.98(8) . . . . ?
B9 B4 B8 B10 38.38(8) . . . . ?
B9 B5 B6 B1 -99.29(8) . . . . ?
B9 B5 B6 B2 -62.03(10) . . . . ?
B9 B5 B6 B7 1.78(10) . . . . ?
B9 B5 B6 B10 37.85(7) . . . . ?
B9 B5 B10 B6 -137.91(8) . . . . ?
B9 B5 B10 B7 -101.16(9) . . . . ?
B9 B5 B10 B8 -36.94(8) . . . . ?
B9 B8 B10 B5 37.01(8) . . . . ?
B9 B8 B10 B6 100.26(9) . . . . ?
B9 B8 B10 B7 139.13(8) . . . . ?
B10 B5 B6 B1 -137.14(8) . . . . ?
B10 B5 B6 B2 -99.88(8) . . . . ?
B10 B5 B6 B7 -36.07(7) . . . . ?
B10 B5 B9 C2 137.38(8) . . . . ?
B10 B5 B9 B4 100.95(8) . . . . ?
B10 B5 B9 B8 37.57(7) . . . . ?
B10 B6 B7 B2 -138.32(8) . . . . ?
B10 B6 B7 B3 -101.00(9) . . . . ?
B10 B6 B7 B8 -38.60(7) . . . . ?
B10 B7 B8 B3 -139.09(8) . . . . ?
B10 B7 B8 B4 -100.79(8) . . . . ?
B10 B7 B8 B9 -36.48(7) . . . . ?
B10 B8 B9 C2 -99.96(8) . . . . ?
B10 B8 B9 B4 -136.94(8) . . . . ?
B10 B8 B9 B5 -37.34(7) . . . . ?
B11 C4 B15 B16 29.57(7) . . . . ?
B11 C4 B15 B19 122.16(7) . . . . ?
B11 C4 B15 B20 93.27(8) . . . . ?
B11 C4 B19 B14 70.55(8) . . . . ?
B11 C4 B19 B15 -59.31(8) . . . . ?
B11 C4 B19 B18 28.26(13) . . . . ?
B11 C4 B19 B20 -32.55(10) . . . . ?
B11 B12 B13 C3 -62.96(8) . . . . ?
B11 B12 B13 B14 -21.33(9) . . . . ?
B11 B12 B13 B17 84.60(8) . . . . ?
B11 B12 B13 B18 35.71(10) . . . . ?
B11 B12 B16 B15 -38.91(7) . . . . ?
B11 B12 B16 B17 -140.98(8) . . . . ?
B11 B12 B16 B20 -101.26(8) . . . . ?
B11 B12 B17 B13 -120.32(7) . . . . ?
B11 B12 B17 B16 31.80(6) . . . . ?
B11 B12 B17 B18 -71.40(8) . . . . ?
B11 B12 B17 B20 -9.99(9) . . . . ?
B11 B15 B16 B12 40.63(8) . . . . ?
B11 B15 B16 B17 109.37(8) . . . . ?
B11 B15 B16 B20 132.77(8) . . . . ?
B11 B15 B19 C4 42.43(6) . . . . ?
B11 B15 B19 B14 -22.50(9) . . . . ?
B11 B15 B19 B18 -80.88(8) . . . . ?
B11 B15 B19 B20 -106.21(7) . . . . ?
B11 B15 B20 B16 -39.85(7) . . . . ?
B11 B15 B20 B17 -15.38(11) . . . . ?
B11 B15 B20 B18 54.21(10) . . . . ?
B11 B15 B20 B19 82.05(7) . . . . ?
B11 B16 B17 B12 -40.48(8) . . . . ?
B11 B16 B17 B13 -13.29(12) . . . . ?
B11 B16 B17 B18 51.60(10) . . . . ?
B11 B16 B17 B20 93.21(9) . . . . ?
B11 B16 B20 B15 42.80(7) . . . . ?
B11 B16 B20 B17 -111.66(8) . . . . ?
B11 B16 B20 B18 -69.24(9) . . . . ?
B11 B16 B20 B19 -7.08(9) . . . . ?
B12 C3 B13 B14 -123.63(7) . . . . ?
B12 C3 B13 B17 -30.22(7) . . . . ?
B12 C3 B13 B18 -93.30(7) . . . . ?
B12 C3 B14 B13 56.77(7) . . . . ?
B12 C3 B14 B18 24.17(10) . . . . ?
B12 C3 B14 B19 -38.14(10) . . . . ?
B12 B11 B15 C4 111.56(8) . . . . ?
B12 B11 B15 B16 -33.90(7) . . . . ?
B12 B11 B15 B19 67.64(7) . . . . ?
B12 B11 B15 B20 7.59(9) . . . . ?
B12 B11 B16 B15 141.23(7) . . . . ?
B12 B11 B16 B17 38.32(7) . . . . ?
B12 B11 B16 B20 100.51(8) . . . . ?
B12 B13 B14 C3 -43.38(6) . . . . ?
B12 B13 B14 B18 100.78(7) . . . . ?
B12 B13 B14 B19 66.31(7) . . . . ?
B12 B13 B17 B16 -27.02(8) . . . . ?
B12 B13 B17 B18 -121.60(7) . . . . ?
B12 B13 B17 B20 -96.46(8) . . . . ?
B12 B13 B18 B14 -85.26(7) . . . . ?
B12 B13 B18 B17 49.57(6) . . . . ?
B12 B13 B18 B19 -43.02(10) . . . . ?
B12 B13 B18 B20 25.57(9) . . . . ?
B12 B16 B17 B13 27.19(8) . . . . ?
B12 B16 B17 B18 92.09(7) . . . . ?
B12 B16 B17 B20 133.69(8) . . . . ?
B12 B16 B20 B15 113.08(8) . . . . ?
B12 B16 B20 B17 -41.38(7) . . . . ?
B12 B16 B20 B18 1.04(9) . . . . ?
B12 B16 B20 B19 63.20(8) . . . . ?
B12 B17 B18 B13 -49.25(6) . . . . ?
B12 B17 B18 B14 -8.40(9) . . . . ?
B12 B17 B18 B19 63.72(8) . . . . ?
B12 B17 B18 B20 104.52(7) . . . . ?
B12 B17 B20 B15 16.79(11) . . . . ?
B12 B17 B20 B16 41.33(7) . . . . ?
B12 B17 B20 B18 -91.23(8) . . . . ?
B12 B17 B20 B19 -50.49(9) . . . . ?
B13 C3 B12 B11 131.18(7) . . . . ?
B13 C3 B12 B16 88.86(10) . . . . ?
B13 C3 B12 B17 27.87(7) . . . . ?
B13 C3 B14 B18 -32.60(7) . . . . ?
B13 C3 B14 B19 -94.91(8) . . . . ?
B13 B12 B16 B11 116.39(8) . . . . ?
B13 B12 B16 B15 77.48(10) . . . . ?
B13 B12 B16 B17 -24.59(7) . . . . ?
B13 B12 B16 B20 15.13(9) . . . . ?
B13 B12 B17 B16 152.12(8) . . . . ?
B13 B12 B17 B18 48.93(6) . . . . ?
B13 B12 B17 B20 110.33(8) . . . . ?
B13 B14 B18 B17 -39.18(7) . . . . ?
B13 B14 B18 B19 -140.29(7) . . . . ?
B13 B14 B18 B20 -101.78(9) . . . . ?
B13 B17 B18 B14 40.86(7) . . . . ?
B13 B17 B18 B19 112.97(8) . . . . ?
B13 B17 B18 B20 153.77(8) . . . . ?
B13 B17 B20 B15 82.67(10) . . . . ?
B13 B17 B20 B16 107.22(9) . . . . ?
B13 B17 B20 B18 -25.34(7) . . . . ?
B13 B17 B20 B19 15.40(10) . . . . ?
B13 B18 B19 C4 17.08(14) . . . . ?
B13 B18 B19 B14 -39.59(7) . . . . ?
B13 B18 B19 B15 76.74(10) . . . . ?
B13 B18 B19 B20 101.71(9) . . . . ?
B13 B18 B20 B15 -82.06(10) . . . . ?
B13 B18 B20 B16 -17.59(10) . . . . ?
B13 B18 B20 B17 24.04(7) . . . . ?
B13 B18 B20 B19 -110.42(8) . . . . ?
B14 C3 B12 B11 73.70(8) . . . . ?
B14 C3 B12 B13 -57.48(7) . . . . ?
B14 C3 B12 B16 31.38(12) . . . . ?
B14 C3 B12 B17 -29.61(9) . . . . ?
B14 C3 B13 B12 123.63(7) . . . . ?
B14 C3 B13 B17 93.42(8) . . . . ?
B14 C3 B13 B18 30.34(7) . . . . ?
B14 B13 B17 B12 83.50(7) . . . . ?
B14 B13 B17 B16 56.48(10) . . . . ?
B14 B13 B17 B18 -38.09(6) . . . . ?
B14 B13 B17 B20 -12.96(10) . . . . ?
B14 B13 B18 B17 134.83(7) . . . . ?
B14 B13 B18 B19 42.25(8) . . . . ?
B14 B13 B18 B20 110.84(8) . . . . ?
B14 B18 B19 C4 56.66(10) . . . . ?
B14 B18 B19 B15 116.33(8) . . . . ?
B14 B18 B19 B20 141.30(7) . . . . ?
B14 B18 B20 B15 -12.91(12) . . . . ?
B14 B18 B20 B16 51.56(10) . . . . ?
B14 B18 B20 B17 93.19(9) . . . . ?
B14 B18 B20 B19 -41.27(8) . . . . ?
B14 B19 B20 B15 -120.38(7) . . . . ?
B14 B19 B20 B16 -71.82(7) . . . . ?
B14 B19 B20 B17 -10.19(9) . . . . ?
B14 B19 B20 B18 31.03(6) . . . . ?
B15 C4 B11 B12 -93.51(8) . . . . ?
B15 C4 B11 B16 -30.82(7) . . . . ?
B15 C4 B19 B14 129.85(7) . . . . ?
B15 C4 B19 B18 87.57(10) . . . . ?
B15 C4 B19 B20 26.76(7) . . . . ?
B15 B11 B16 B12 -141.23(7) . . . . ?
B15 B11 B16 B17 -102.91(9) . . . . ?
B15 B11 B16 B20 -40.72(7) . . . . ?
B15 B16 B17 B12 -110.21(8) . . . . ?
B15 B16 B17 B13 -83.03(10) . . . . ?
B15 B16 B17 B18 -18.13(10) . . . . ?
B15 B16 B17 B20 23.48(7) . . . . ?
B15 B16 B20 B17 -154.46(8) . . . . ?
B15 B16 B20 B18 -112.04(8) . . . . ?
B15 B16 B20 B19 -49.88(7) . . . . ?
B15 B19 B20 B16 48.56(6) . . . . ?
B15 B19 B20 B17 110.20(8) . . . . ?
B15 B19 B20 B18 151.42(8) . . . . ?
B16 B11 B15 C4 145.46(8) . . . . ?
B16 B11 B15 B19 101.54(7) . . . . ?
B16 B11 B15 B20 41.49(7) . . . . ?
B16 B12 B13 C3 -122.80(8) . . . . ?
B16 B12 B13 B14 -81.16(8) . . . . ?
B16 B12 B13 B17 24.76(7) . . . . ?
B16 B12 B13 B18 -24.12(9) . . . . ?
B16 B12 B17 B13 -152.12(8) . . . . ?
B16 B12 B17 B18 -103.19(7) . . . . ?
B16 B12 B17 B20 -41.79(7) . . . . ?
B16 B15 B19 C4 99.72(8) . . . . ?
B16 B15 B19 B14 34.80(10) . . . . ?
B16 B15 B19 B18 -23.58(9) . . . . ?
B16 B15 B19 B20 -48.92(7) . . . . ?
B16 B15 B20 B17 24.47(8) . . . . ?
B16 B15 B20 B18 94.06(9) . . . . ?
B16 B15 B20 B19 121.90(7) . . . . ?
B16 B17 B18 B13 -111.35(8) . . . . ?
B16 B17 B18 B14 -70.49(9) . . . . ?
B16 B17 B18 B19 1.62(9) . . . . ?
B16 B17 B18 B20 42.43(7) . . . . ?
B16 B17 B20 B15 -24.54(8) . . . . ?
B16 B17 B20 B18 -132.56(7) . . . . ?
B16 B17 B20 B19 -91.82(8) . . . . ?
B17 B12 B13 C3 -147.56(8) . . . . ?
B17 B12 B13 B14 -105.93(7) . . . . ?
B17 B12 B13 B18 -48.89(6) . . . . ?
B17 B12 B16 B11 140.98(8) . . . . ?
B17 B12 B16 B15 102.07(9) . . . . ?
B17 B12 B16 B20 39.72(7) . . . . ?
B17 B13 B14 C3 -104.45(8) . . . . ?
B17 B13 B14 B18 39.71(7) . . . . ?
B17 B13 B14 B19 5.24(9) . . . . ?
B17 B13 B18 B14 -134.83(7) . . . . ?
B17 B13 B18 B19 -92.58(9) . . . . ?
B17 B13 B18 B20 -23.99(7) . . . . ?
B17 B16 B20 B15 154.46(8) . . . . ?
B17 B16 B20 B18 42.42(7) . . . . ?
B17 B16 B20 B19 104.58(8) . . . . ?
B17 B18 B19 C4 -45.41(12) . . . . ?
B17 B18 B19 B14 -102.07(8) . . . . ?
B17 B18 B19 B15 14.26(9) . . . . ?
B17 B18 B19 B20 39.23(7) . . . . ?
B17 B18 B20 B15 -106.10(9) . . . . ?
B17 B18 B20 B16 -41.63(7) . . . . ?
B17 B18 B20 B19 -134.46(7) . . . . ?
B18 B13 B14 C3 -144.16(8) . . . . ?
B18 B13 B14 B19 -34.47(6) . . . . ?
B18 B13 B17 B12 121.60(7) . . . . ?
B18 B13 B17 B16 94.58(9) . . . . ?
B18 B13 B17 B20 25.13(7) . . . . ?
B18 B17 B20 B15 108.02(9) . . . . ?
B18 B17 B20 B16 132.56(7) . . . . ?
B18 B17 B20 B19 40.74(7) . . . . ?
B18 B19 B20 B15 -151.42(8) . . . . ?
B18 B19 B20 B16 -102.86(7) . . . . ?
B18 B19 B20 B17 -41.22(7) . . . . ?
B19 C4 B11 B12 -34.72(11) . . . . ?
B19 C4 B11 B15 58.79(7) . . . . ?
B19 C4 B11 B16 27.97(10) . . . . ?
B19 C4 B15 B11 -122.16(7) . . . . ?
B19 C4 B15 B16 -92.59(7) . . . . ?
B19 C4 B15 B20 -28.89(8) . . . . ?
B19 B14 B18 B13 140.29(7) . . . . ?
B19 B14 B18 B17 101.11(8) . . . . ?
B19 B14 B18 B20 38.51(7) . . . . ?
B19 B15 B16 B11 -83.85(7) . . . . ?
B19 B15 B16 B12 -43.22(9) . . . . ?
B19 B15 B16 B17 25.52(9) . . . . ?
B19 B15 B16 B20 48.92(6) . . . . ?
B19 B15 B20 B16 -121.90(7) . . . . ?
B19 B15 B20 B17 -97.43(9) . . . . ?
B19 B15 B20 B18 -27.84(8) . . . . ?
B19 B18 B20 B15 28.36(8) . . . . ?
B19 B18 B20 B16 92.83(7) . . . . ?
B19 B18 B20 B17 134.46(7) . . . . ?
B20 B15 B16 B11 -132.77(8) . . . . ?
B20 B15 B16 B12 -92.14(9) . . . . ?
B20 B15 B16 B17 -23.40(7) . . . . ?
B20 B15 B19 C4 148.64(8) . . . . ?
B20 B15 B19 B14 83.72(8) . . . . ?
B20 B15 B19 B18 25.34(7) . . . . ?
B20 B16 B17 B12 -133.69(8) . . . . ?
B20 B16 B17 B13 -106.50(9) . . . . ?
B20 B16 B17 B18 -41.60(7) . . . . ?
B20 B17 B18 B13 -153.77(8) . . . . ?
B20 B17 B18 B14 -112.92(8) . . . . ?
B20 B17 B18 B19 -40.80(7) . . . . ?
B20 B18 B19 C4 -84.64(10) . . . . ?
B20 B18 B19 B14 -141.30(7) . . . . ?
B20 B18 B19 B15 -24.97(7) . . . . ?
